data_7102816
loop_
_publ_author_name
'Han, Ying-Feng'
'Lin, Yue-Jian'
'Weng, Lin-Hong'
'Berke, Heinz'
'Jin, Guo-Xin'

_publ_section_title
;
 Stepwise formation of "organometallic boxes" with half-sandwich
 Ir, Rh and Ru fragments
;
_journal_coden_ASTM CHCOFS
_journal_issue 3
_journal_name_full
;
 Chemical Communications (Cambridge, United Kingdom)
;
_journal_page_first 350
_journal_page_last 352
_journal_paper_doi 10.1039/b711809k
_journal_year 2008
_chemical_formula_sum 'C176 H170 F24 N16 O43 Ru8 S8'
_chemical_formula_weight 4718.32
_space_group_IT_number 2
_symmetry_cell_setting triclinic
_symmetry_space_group_name_Hall '-P 1'
_symmetry_space_group_name_H-M 'P -1'
_atom_sites_solution_hydrogens geom
_atom_sites_solution_primary direct
_atom_sites_solution_secondary difmap
_audit_creation_method SHELXL-97
_cell_angle_alpha 114.470(7)
_cell_angle_beta 96.638(7)
_cell_angle_gamma 103.749(7)
_cell_formula_units_Z 2
_cell_length_a 20.378(9)
_cell_length_b 21.748(10)
_cell_length_c 25.173(11)
_cell_measurement_reflns_used 961
_cell_measurement_temperature 293(2)
_cell_measurement_theta_max 27.095
_cell_measurement_theta_min 2.415
_cell_volume 9570(8)
_computing_cell_refinement 'Bruker SMART'
_computing_data_collection 'Bruker SMART'
_computing_data_reduction 'Bruker SHELXTL'
_computing_molecular_graphics 'Bruker SHELXTL'
_computing_publication_material 'Bruker SHELXTL'
_computing_structure_refinement 'SHELXL-97 (Sheldrick, 1997)'
_computing_structure_solution 'SHELXS-97 (Sheldrick, 1990)'
_diffrn_ambient_temperature 293(2)
_diffrn_measured_fraction_theta_full 0.913
_diffrn_measured_fraction_theta_max 0.913
_diffrn_measurement_device_type 'CCD area detector'
_diffrn_measurement_method 'phi and omega scans'
_diffrn_radiation_monochromator graphite
_diffrn_radiation_source 'fine-focus sealed tube'
_diffrn_radiation_type MoK\a
_diffrn_radiation_wavelength 0.71073
_diffrn_reflns_av_R_equivalents 0.0800
_diffrn_reflns_av_sigmaI/netI 0.1759
_diffrn_reflns_limit_h_max 24
_diffrn_reflns_limit_h_min -23
_diffrn_reflns_limit_k_max 25
_diffrn_reflns_limit_k_min -17
_diffrn_reflns_limit_l_max 20
_diffrn_reflns_limit_l_min -29
_diffrn_reflns_number 34246
_diffrn_reflns_theta_full 25.00
_diffrn_reflns_theta_max 25.00
_diffrn_reflns_theta_min 0.92
_diffrn_standards_decay_% 5.36
_exptl_absorpt_coefficient_mu 0.804
_exptl_absorpt_correction_T_max 0.8890
_exptl_absorpt_correction_T_min 0.8558
_exptl_absorpt_correction_type multi-scan
_exptl_absorpt_process_details sadabs
_exptl_crystal_colour red
_exptl_crystal_density_diffrn 1.637
_exptl_crystal_density_method 'not measured'
_exptl_crystal_description prism
_exptl_crystal_F_000 4756
_exptl_crystal_size_max 0.20
_exptl_crystal_size_mid 0.20
_exptl_crystal_size_min 0.15
_refine_diff_density_max 1.519
_refine_diff_density_min -1.599
_refine_diff_density_rms 0.148
_refine_ls_extinction_method none
_refine_ls_goodness_of_fit_ref 1.107
_refine_ls_hydrogen_treatment constr
_refine_ls_matrix_type full
_refine_ls_number_parameters 2459
_refine_ls_number_reflns 30756
_refine_ls_number_restraints 15
_refine_ls_restrained_S_all 1.107
_refine_ls_R_factor_all 0.2397
_refine_ls_R_factor_gt 0.1041
_refine_ls_shift/su_max 0.002
_refine_ls_shift/su_mean 0.000
_refine_ls_structure_factor_coef Fsqd
_refine_ls_weighting_details 'calc w=1/[\s^2^(Fo^2^)+(0.0901P)^2^+144.4311P] where P=(Fo^2^+2Fc^2^)/3'
_refine_ls_weighting_scheme calc
_refine_ls_wR_factor_gt 0.2185
_refine_ls_wR_factor_ref 0.3240
_reflns_number_gt 13401
_reflns_number_total 30756
_reflns_threshold_expression >2sigma(I)
_cod_data_source_file b711809k.txt
_cod_data_source_block f70321a
_cod_depositor_comments
;
The following automatic conversions were performed:
'_symmetry_cell_setting' value 'Triclinic' changed to 'triclinic'
according to '/home/saulius/struct/CIF-dictionaries/cif_core.dic'
dictionary named 'cif_core.dic' version 2.4.1 from 2010-06-29.

Automatic conversion script
Id: cif_fix_enum 1527 2010-12-29 10:47:43Z saulius 
;
_cod_original_sg_symbol_H-M P-1
_cod_database_code 7102816

loop_
_symmetry_equiv_pos_as_xyz
'x, y, z'
'-x, -y, -z'

loop_
_atom_site_label
_atom_site_type_symbol
_atom_site_fract_x
_atom_site_fract_y
_atom_site_fract_z
_atom_site_U_iso_or_equiv
_atom_site_adp_type
_atom_site_occupancy
_atom_site_symmetry_multiplicity
_atom_site_calc_flag
_atom_site_refinement_flags
_atom_site_disorder_assembly
_atom_site_disorder_group
Ru1 Ru -0.02840(8) 0.15211(8) 0.32991(6) 0.0458(4) Uani 1 1 d . . .
Ru2 Ru -0.27409(8) 0.11733(9) -0.23847(7) 0.0515(4) Uani 1 1 d . . .
Ru3 Ru 0.36949(9) 0.16229(10) -0.34204(7) 0.0670(5) Uani 1 1 d U . .
Ru4 Ru 0.58717(9) 0.10648(9) 0.20306(8) 0.0637(5) Uani 1 1 d . . .
Ru5 Ru -0.10371(8) 0.36198(8) 0.29478(7) 0.0470(4) Uani 1 1 d . . .
Ru6 Ru -0.09726(8) 0.32992(9) -0.26818(7) 0.0559(5) Uani 1 1 d . . .
Ru7 Ru 0.59662(8) 0.38200(9) -0.17825(7) 0.0545(4) Uani 1 1 d . . .
Ru8 Ru 0.56525(9) 0.35456(9) 0.37626(7) 0.0628(5) Uani 1 1 d . . .
S1 S 0.1158(4) 0.5884(4) 0.9102(3) 0.098(2) Uani 1 1 d . . .
S2 S 0.6078(5) 0.2065(5) 0.6296(4) 0.104(2) Uani 1 1 d . . .
S3 S 0.2584(5) 0.1698(5) 0.3026(4) 0.111(3) Uani 1 1 d U . .
S4 S 0.2371(6) 0.5093(5) 0.3678(4) 0.133(3) Uani 1 1 d . . .
S5 S 0.7801(4) 0.2397(4) 0.3944(3) 0.089(2) Uani 1 1 d . . .
S6 S 0.4332(4) 0.8448(4) 1.0281(3) 0.090(2) Uani 1 1 d . . .
S7 S 0.8931(4) 0.8629(4) 0.3423(3) 0.0827(18) Uani 1 1 d . . .
S8 S 0.6079(5) 0.5335(4) 0.2162(4) 0.103(2) Uani 1 1 d . . .
N1 N 0.0074(8) 0.1339(9) 0.2513(6) 0.052(4) Uani 1 1 d . . .
N2 N -0.1830(7) 0.1139(8) -0.1905(6) 0.048(4) Uani 1 1 d . . .
N3 N 0.3309(8) 0.1597(9) -0.2672(6) 0.053(4) Uani 1 1 d . . .
N4 N 0.5001(7) 0.1069(8) 0.1456(6) 0.043(4) Uani 1 1 d . . .
N5 N 0.0602(7) 0.1070(8) -0.0051(6) 0.043(4) Uani 1 1 d . . .
N6 N 0.1276(7) 0.1231(7) -0.0980(6) 0.043(4) Uani 1 1 d . . .
H6 H 0.1418 0.1229 -0.0645 0.052 Uiso 1 1 calc R . .
N7 N 0.2583(7) 0.1265(8) -0.0337(6) 0.044(4) Uani 1 1 d . . .
N8 N 0.1902(7) 0.1059(8) 0.0567(6) 0.047(4) Uani 1 1 d . . .
H8' H 0.1777 0.1102 0.0250 0.057 Uiso 1 1 calc R . .
N9 N -0.0375(8) 0.3436(8) 0.2354(6) 0.045(4) Uani 1 1 d . . .
N10 N -0.0234(7) 0.3306(8) -0.2031(7) 0.048(4) Uani 1 1 d . . .
N11 N 0.5310(7) 0.3785(8) -0.1189(6) 0.055(4) Uani 1 1 d . . .
N12 N 0.4930(8) 0.3398(9) 0.3002(7) 0.053(4) Uani 1 1 d . . .
N13 N 0.1336(7) 0.3271(8) 0.0319(6) 0.049(4) Uani 1 1 d . . .
H13' H 0.1752 0.3245 0.0361 0.059 Uiso 1 1 calc R . .
N14 N 0.2453(7) 0.3429(7) -0.0306(6) 0.041(3) Uani 1 1 d . . .
N15 N 0.3410(7) 0.3338(8) 0.0582(6) 0.045(4) Uani 1 1 d . . .
H15 H 0.2976 0.3301 0.0514 0.054 Uiso 1 1 calc R . .
N16 N 0.2309(7) 0.3210(8) 0.1216(6) 0.046(4) Uani 1 1 d . . .
O1 O 0.0078(6) 0.2605(6) 0.3563(5) 0.044(3) Uani 1 1 d . . .
O2 O -0.1111(6) 0.1642(6) 0.2789(5) 0.042(3) Uani 1 1 d . . .
O3 O -0.0258(6) 0.3476(6) 0.3479(5) 0.050(3) Uani 1 1 d . . .
O4 O -0.1371(5) 0.2505(6) 0.2603(5) 0.041(3) Uani 1 1 d . . .
O5 O -0.2287(6) 0.2278(6) -0.1972(5) 0.047(3) Uani 1 1 d . . .
O6 O -0.2076(7) 0.1304(7) -0.2957(5) 0.060(3) Uani 1 1 d . . .
O7 O -0.1626(7) 0.3158(7) -0.2127(6) 0.058(3) Uani 1 1 d . . .
O8 O -0.1320(6) 0.2187(7) -0.3037(5) 0.054(3) Uani 1 1 d . . .
O9 O 0.4042(7) 0.2713(7) -0.2922(6) 0.064(4) Uani 1 1 d . . .
O10 O 0.4662(6) 0.1785(8) -0.2861(6) 0.062(4) Uani 1 1 d . . .
O11 O 0.5019(7) 0.3613(7) -0.2340(5) 0.058(3) Uani 1 1 d . . .
O12 O 0.5576(6) 0.2698(6) -0.2194(5) 0.048(3) Uani 1 1 d . . .
O13 O 0.6255(6) 0.2165(7) 0.2359(5) 0.055(3) Uani 1 1 d . . .
O14 O 0.5319(7) 0.1438(7) 0.2704(6) 0.064(4) Uani 1 1 d . . .
O15 O 0.6234(6) 0.3187(7) 0.3104(6) 0.060(3) Uani 1 1 d . . .
O16 O 0.5273(7) 0.2442(7) 0.3431(5) 0.062(4) Uani 1 1 d . . .
O17 O 0.1729(12) 0.5559(14) 0.8936(10) 0.189(12) Uani 1 1 d . . .
O18 O 0.0779(10) 0.5949(11) 0.8640(8) 0.119(7) Uani 1 1 d . . .
O19 O 0.0750(13) 0.5655(13) 0.9442(11) 0.164(9) Uani 1 1 d . . .
O20 O 0.5734(13) 0.1312(12) 0.5988(11) 0.163(9) Uani 1 1 d . . .
O21 O 0.6710(11) 0.2310(11) 0.6741(9) 0.133(7) Uani 1 1 d . . .
O22 O 0.5630(12) 0.2518(13) 0.6443(10) 0.153(8) Uani 1 1 d . . .
O23 O 0.3027(14) 0.1337(14) 0.2782(10) 0.176(11) Uani 1 1 d . . .
O24 O 0.2005(14) 0.1252(8) 0.3022(9) 0.152(10) Uani 1 1 d . . .
O25 O 0.2489(10) 0.2271(12) 0.2812(9) 0.133(7) Uani 1 1 d U . .
O26 O 0.2898(16) 0.5625(16) 0.4121(11) 0.247(19) Uani 1 1 d . . .
O27 O 0.2353(14) 0.4830(13) 0.3095(9) 0.181(11) Uani 1 1 d . . .
O28 O 0.170(2) 0.530(2) 0.373(2) 0.30(2) Uani 1 1 d . . .
O29 O 0.7331(14) 0.2508(13) 0.3588(9) 0.187(12) Uani 1 1 d . . .
O30 O 0.8533(11) 0.2725(10) 0.3969(10) 0.145(9) Uani 1 1 d . . .
O31 O 0.7645(9) 0.1687(10) 0.3876(10) 0.120(7) Uani 1 1 d . . .
O32 O 0.3791(10) 0.8701(9) 1.0500(8) 0.112(6) Uani 1 1 d . . .
O33 O 0.4782(9) 0.8315(11) 1.0687(7) 0.122(7) Uani 1 1 d . . .
O34 O 0.4687(10) 0.8841(10) 0.9981(8) 0.117(6) Uani 1 1 d . . .
O35 O 0.8556(11) 0.8065(10) 0.3535(10) 0.141(8) Uani 1 1 d . . .
O36 O 0.8500(9) 0.8970(9) 0.3246(7) 0.102(5) Uani 1 1 d . . .
O37 O 0.9421(10) 0.8522(12) 0.3103(9) 0.145(8) Uani 1 1 d . . .
O38 O 0.5371(11) 0.4972(10) 0.1787(10) 0.133(7) Uani 1 1 d . . .
O39 O 0.6115(14) 0.5436(13) 0.2772(9) 0.165(10) Uani 1 1 d . . .
O40 O 0.6458(11) 0.5938(10) 0.2100(10) 0.142(8) Uani 1 1 d . . .
O41 O 0.0748(16) 0.9353(16) 0.3113(14) 0.222(14) Uani 1 1 d . . .
O42 O 0.7925(18) 0.6625(17) 0.2641(17) 0.287(19) Uani 1 1 d . . .
O43 O 0.1326(11) 0.4336(15) 0.7859(13) 0.195(11) Uani 1 1 d . . .
F1 F 0.2040(16) 0.7153(16) 0.9358(14) 0.261(15) Uani 1 1 d . . .
F2 F 0.1299(10) 0.7219(12) 0.9866(10) 0.203(11) Uani 1 1 d . . .
F3 F 0.2108(13) 0.6865(15) 1.0094(12) 0.222(12) Uani 1 1 d . . .
F4 F 0.5884(14) 0.1991(13) 0.5250(9) 0.187(11) Uani 1 1 d . . .
F5 F 0.6671(15) 0.2927(15) 0.5926(11) 0.211(12) Uani 1 1 d . . .
F6 F 0.6867(15) 0.1926(17) 0.5569(12) 0.237(14) Uani 1 1 d . . .
F7 F 0.3512(14) 0.2788(15) 0.3824(10) 0.237(14) Uani 1 1 d . . .
F8 F 0.2559(13) 0.2720(10) 0.3985(11) 0.200(11) Uani 1 1 d . . .
F9 F 0.3017(18) 0.1941(18) 0.4062(11) 0.274(17) Uani 1 1 d . . .
F10 F 0.2099(18) 0.4561(15) 0.4394(10) 0.278(19) Uani 1 1 d . . .
F11 F 0.1567(15) 0.3884(15) 0.3522(13) 0.237(15) Uani 1 1 d . . .
F12 F 0.260(3) 0.410(2) 0.374(2) 0.35(2) Uiso 1 1 d . . .
F13 F 0.7151(15) 0.2697(15) 0.4756(13) 0.225(13) Uani 1 1 d . . .
F14 F 0.8182(16) 0.2892(16) 0.5071(10) 0.241(14) Uani 1 1 d . . .
F15 F 0.7914(11) 0.3590(11) 0.4775(8) 0.147(7) Uani 1 1 d . . .
F16 F 0.3458(11) 0.7537(13) 0.9284(9) 0.216(12) Uani 1 1 d . . .
F17 F 0.4394(10) 0.7343(12) 0.9415(9) 0.190(9) Uani 1 1 d . . .
F18 F 0.3643(10) 0.7161(9) 0.9881(9) 0.155(7) Uani 1 1 d . . .
F19 F 0.9855(11) 0.9075(11) 0.4417(9) 0.175(9) Uani 1 1 d . . .
F20 F 0.9795(11) 0.9870(10) 0.4175(8) 0.159(8) Uani 1 1 d . . .
F21 F 0.9014(11) 0.9472(12) 0.4534(8) 0.166(8) Uani 1 1 d . . .
F22 F 0.648(2) 0.4540(17) 0.1296(16) 0.27(2) Uani 1 1 d . . .
F23 F 0.7138(13) 0.4899(13) 0.2149(19) 0.260(19) Uani 1 1 d . . .
F24 F 0.6197(10) 0.4084(11) 0.1895(12) 0.181(10) Uani 1 1 d . . .
C1 C 0.0808(9) 0.1038(10) 0.0907(8) 0.046(4) Uani 1 1 d . . .
C2 C 0.0392(9) 0.1047(9) 0.0439(7) 0.047(5) Uani 1 1 d . . .
C3 C -0.0326(9) 0.1005(10) 0.0368(8) 0.055(5) Uani 1 1 d . . .
H3 H -0.0598 0.0981 0.0635 0.065 Uiso 1 1 calc R . .
C4 C -0.0535(10) 0.1009(11) -0.0149(8) 0.060(6) Uani 1 1 d . . .
H4 H -0.0982 0.0977 -0.0312 0.072 Uiso 1 1 calc R . .
C5 C 0.0048(9) 0.1070(10) -0.0413(7) 0.047(5) Uani 1 1 d . . .
C6 C 0.0036(9) 0.1093(9) -0.0957(7) 0.041(4) Uani 1 1 d . . .
C7 C 0.0603(9) 0.1161(9) -0.1213(7) 0.044(4) Uani 1 1 d . . .
C8 C 0.0596(10) 0.1182(9) -0.1775(8) 0.051(5) Uani 1 1 d . . .
H8 H 0.0208 0.1141 -0.2037 0.061 Uiso 1 1 calc R . .
C9 C 0.1249(9) 0.1271(9) -0.1859(7) 0.044(4) Uani 1 1 d . . .
H9 H 0.1389 0.1306 -0.2187 0.053 Uiso 1 1 calc R . .
C10 C 0.1686(8) 0.1303(9) -0.1357(7) 0.037(4) Uani 1 1 d . . .
C11 C 0.2403(9) 0.1383(9) -0.1267(7) 0.044(4) Uani 1 1 d . . .
C12 C 0.2810(9) 0.1370(9) -0.0785(7) 0.044(4) Uani 1 1 d . . .
C13 C 0.3532(10) 0.1420(12) -0.0716(8) 0.066(6) Uani 1 1 d . . .
H13 H 0.3803 0.1478 -0.0975 0.079 Uiso 1 1 calc R . .
C14 C 0.3749(9) 0.1371(9) -0.0223(7) 0.047(5) Uani 1 1 d . . .
H14 H 0.4200 0.1410 -0.0062 0.056 Uiso 1 1 calc R . .
C15 C 0.3132(8) 0.1242(10) 0.0018(7) 0.044(4) Uani 1 1 d . . .
C16 C 0.3123(8) 0.1118(10) 0.0516(7) 0.049(5) Uani 1 1 d . . .
C17 C 0.2540(9) 0.1023(10) 0.0761(7) 0.048(5) Uani 1 1 d . . .
C18 C 0.2530(10) 0.0939(11) 0.1300(8) 0.061(6) Uani 1 1 d . . .
H18 H 0.2893 0.0896 0.1529 0.073 Uiso 1 1 calc R . .
C19 C 0.1894(10) 0.0935(12) 0.1413(9) 0.066(6) Uani 1 1 d . . .
H19 H 0.1742 0.0888 0.1733 0.079 Uiso 1 1 calc R . .
C20 C 0.1497(9) 0.1016(10) 0.0951(7) 0.048(5) Uani 1 1 d . . .
C21 C 0.0546(9) 0.1122(10) 0.1457(8) 0.044(4) Uani 1 1 d . . .
C22 C 0.0912(9) 0.1686(10) 0.2013(8) 0.051(5) Uani 1 1 d . . .
H22 H 0.1327 0.2006 0.2044 0.061 Uiso 1 1 calc R . .
C23 C 0.0668(10) 0.1779(11) 0.2524(8) 0.054(5) Uani 1 1 d . . .
H23 H 0.0926 0.2162 0.2890 0.065 Uiso 1 1 calc R . .
C24 C -0.0280(10) 0.0801(10) 0.1990(8) 0.047(5) Uani 1 1 d . . .
H24 H -0.0692 0.0492 0.1976 0.056 Uiso 1 1 calc R . .
C25 C -0.0074(9) 0.0670(10) 0.1460(8) 0.048(5) Uani 1 1 d . . .
H25 H -0.0346 0.0280 0.1103 0.057 Uiso 1 1 calc R . .
C26 C -0.0633(8) 0.1077(9) -0.1293(7) 0.036(4) Uani 1 1 d . . .
C27 C -0.0892(10) 0.1644(11) -0.1048(8) 0.058(5) Uani 1 1 d . . .
H27 H -0.0664 0.2018 -0.0668 0.070 Uiso 1 1 calc R . .
C28 C -0.1483(10) 0.1656(11) -0.1365(8) 0.057(5) Uani 1 1 d . . .
H28 H -0.1645 0.2042 -0.1192 0.069 Uiso 1 1 calc R . .
C29 C -0.1615(10) 0.0571(9) -0.2140(8) 0.050(5) Uani 1 1 d . . .
H29 H -0.1876 0.0187 -0.2505 0.060 Uiso 1 1 calc R . .
C30 C -0.1005(10) 0.0540(11) -0.1847(9) 0.059(5) Uani 1 1 d . . .
H30 H -0.0851 0.0151 -0.2031 0.071 Uiso 1 1 calc R . .
C31 C 0.2751(8) 0.1475(9) -0.1745(7) 0.041(4) Uani 1 1 d . . .
C32 C 0.2718(10) 0.2002(10) -0.1903(8) 0.058(5) Uani 1 1 d . . .
H32 H 0.2510 0.2334 -0.1693 0.070 Uiso 1 1 calc R . .
C33 C 0.2990(10) 0.2049(12) -0.2370(8) 0.063(6) Uani 1 1 d . . .
H33 H 0.2948 0.2403 -0.2474 0.075 Uiso 1 1 calc R . .
C34 C 0.3375(9) 0.1087(10) -0.2516(8) 0.050(5) Uani 1 1 d . . .
H34 H 0.3609 0.0777 -0.2719 0.060 Uiso 1 1 calc R . .
C35 C 0.3104(10) 0.1019(11) -0.2064(9) 0.065(6) Uani 1 1 d . . .
H35 H 0.3154 0.0661 -0.1966 0.078 Uiso 1 1 calc R . .
C36 C 0.3785(9) 0.1109(10) 0.0838(7) 0.045(5) Uani 1 1 d . . .
C37 C 0.4395(10) 0.1658(11) 0.1072(7) 0.051(5) Uani 1 1 d . . .
H37 H 0.4411 0.2065 0.1028 0.061 Uiso 1 1 calc R . .
C38 C 0.4996(9) 0.1628(9) 0.1373(8) 0.050(5) Uani 1 1 d . . .
H38 H 0.5402 0.2012 0.1520 0.060 Uiso 1 1 calc R . .
C39 C 0.4415(10) 0.0525(11) 0.1232(9) 0.062(6) Uani 1 1 d . . .
H39 H 0.4415 0.0131 0.1292 0.075 Uiso 1 1 calc R . .
C40 C 0.3805(9) 0.0510(11) 0.0915(8) 0.056(5) Uani 1 1 d . . .
H40 H 0.3414 0.0108 0.0754 0.067 Uiso 1 1 calc R . .
C41 C 0.1115(9) 0.3249(10) 0.1250(8) 0.046(5) Uani 1 1 d . . .
C42 C 0.0930(9) 0.3275(11) 0.0710(8) 0.053(5) Uani 1 1 d . . .
C43 C 0.0298(9) 0.3338(11) 0.0487(9) 0.062(6) Uani 1 1 d . . .
H43 H -0.0075 0.3359 0.0668 0.074 Uiso 1 1 calc R . .
C44 C 0.0328(9) 0.3363(13) -0.0036(9) 0.072(7) Uani 1 1 d . . .
H44 H -0.0020 0.3403 -0.0281 0.087 Uiso 1 1 calc R . .
C45 C 0.0986(9) 0.3316(10) -0.0146(7) 0.050(5) Uani 1 1 d . . .
C46 C 0.1238(9) 0.3384(9) -0.0630(7) 0.040(4) Uani 1 1 d . . .
C47 C 0.1932(9) 0.3466(10) -0.0686(7) 0.048(5) Uani 1 1 d . . .
C48 C 0.2191(9) 0.3610(9) -0.1135(7) 0.044(4) Uani 1 1 d . . .
H48 H 0.1935 0.3652 -0.1442 0.053 Uiso 1 1 calc R . .
C49 C 0.2861(10) 0.3675(9) -0.1040(7) 0.046(5) Uani 1 1 d . . .
H49 H 0.3162 0.3772 -0.1266 0.056 Uiso 1 1 calc R . .
C50 C 0.3042(9) 0.3567(9) -0.0512(7) 0.044(4) Uani 1 1 d . . .
C51 C 0.3689(9) 0.3556(10) -0.0270(7) 0.046(5) Uani 1 1 d . . .
C52 C 0.3852(9) 0.3450(9) 0.0238(7) 0.046(5) Uani 1 1 d . . .
C53 C 0.4520(10) 0.3472(11) 0.0499(8) 0.058(5) Uani 1 1 d . . .
H53 H 0.4917 0.3540 0.0354 0.070 Uiso 1 1 calc R . .
C54 C 0.4479(9) 0.3379(10) 0.0992(8) 0.050(5) Uani 1 1 d . . .
H54 H 0.4840 0.3369 0.1248 0.060 Uiso 1 1 calc R . .
C55 C 0.3769(9) 0.3295(9) 0.1050(7) 0.043(4) Uani 1 1 d . . .
C56 C 0.3516(9) 0.3247(10) 0.1528(7) 0.047(5) Uani 1 1 d . . .
C57 C 0.2836(10) 0.3219(11) 0.1610(8) 0.054(5) Uani 1 1 d . . .
C58 C 0.2609(10) 0.3230(12) 0.2124(9) 0.067(6) Uani 1 1 d . . .
H58 H 0.2877 0.3243 0.2457 0.080 Uiso 1 1 calc R . .
C59 C 0.1961(9) 0.3218(11) 0.2051(7) 0.054(5) Uani 1 1 d . . .
H59 H 0.1682 0.3209 0.2317 0.065 Uiso 1 1 calc R . .
C60 C 0.1758(9) 0.3221(10) 0.1493(8) 0.050(5) Uani 1 1 d . . .
C61 C 0.0593(9) 0.3295(10) 0.1623(7) 0.044(4) Uani 1 1 d . . .
C62 C 0.0759(10) 0.3846(11) 0.2215(8) 0.054(5) Uani 1 1 d . . .
H62 H 0.1201 0.4181 0.2377 0.065 Uiso 1 1 calc R . .
C63 C 0.0275(10) 0.3892(10) 0.2555(8) 0.051(5) Uani 1 1 d . . .
H63 H 0.0405 0.4259 0.2946 0.062 Uiso 1 1 calc R . .
C64 C -0.0526(9) 0.2935(10) 0.1805(8) 0.054(5) Uani 1 1 d . . .
H64 H -0.0980 0.2626 0.1652 0.064 Uiso 1 1 calc R . .
C65 C -0.0077(9) 0.2814(10) 0.1420(8) 0.047(5) Uani 1 1 d . . .
H65 H -0.0222 0.2424 0.1040 0.056 Uiso 1 1 calc R . .
C66 C 0.0735(8) 0.3361(10) -0.1109(8) 0.043(4) Uani 1 1 d . . .
C67 C 0.0396(9) 0.3875(10) -0.1014(8) 0.053(5) Uani 1 1 d . . .
H67 H 0.0496 0.4257 -0.0633 0.064 Uiso 1 1 calc R . .
C68 C -0.0072(10) 0.3822(11) -0.1465(9) 0.057(5) Uani 1 1 d . . .
H68 H -0.0297 0.4166 -0.1380 0.068 Uiso 1 1 calc R . .
C69 C 0.0098(10) 0.2819(10) -0.2139(8) 0.054(5) Uani 1 1 d . . .
H69 H 0.0000 0.2455 -0.2529 0.065 Uiso 1 1 calc R . .
C70 C 0.0582(9) 0.2838(9) -0.1693(7) 0.045(4) Uani 1 1 d . . .
H70 H 0.0805 0.2493 -0.1789 0.054 Uiso 1 1 calc R . .
C71 C 0.4267(9) 0.3636(10) -0.0581(7) 0.044(4) Uani 1 1 d . . .
C72 C 0.4482(9) 0.4228(10) -0.0681(8) 0.050(5) Uani 1 1 d . . .
H72 H 0.4286 0.4592 -0.0537 0.061 Uiso 1 1 calc R . .
C73 C 0.4988(10) 0.4269(10) -0.0994(8) 0.053(5) Uani 1 1 d . . .
H73 H 0.5110 0.4657 -0.1073 0.063 Uiso 1 1 calc R . .
C74 C 0.5112(10) 0.3209(10) -0.1081(8) 0.055(5) Uiso 1 1 d . . .
H74 H 0.5332 0.2863 -0.1213 0.066 Uiso 1 1 calc R . .
C75 C 0.4590(9) 0.3127(10) -0.0779(8) 0.053(5) Uani 1 1 d . . .
H75 H 0.4462 0.2729 -0.0713 0.064 Uiso 1 1 calc R . .
C76 C 0.4011(9) 0.3271(10) 0.2031(8) 0.049(5) Uani 1 1 d . . .
C77 C 0.4619(11) 0.3820(12) 0.2312(8) 0.059(5) Uani 1 1 d . . .
H77 H 0.4721 0.4169 0.2184 0.071 Uiso 1 1 calc R . .
C78 C 0.5087(11) 0.3869(11) 0.2783(9) 0.060(5) Uani 1 1 d . . .
H78 H 0.5512 0.4231 0.2949 0.072 Uiso 1 1 calc R . .
C79 C 0.4368(11) 0.2866(10) 0.2732(8) 0.051(5) Uani 1 1 d . . .
H79 H 0.4279 0.2527 0.2871 0.061 Uiso 1 1 calc R . .
C80 C 0.3878(9) 0.2768(10) 0.2237(8) 0.050(5) Uani 1 1 d . . .
H80 H 0.3477 0.2376 0.2055 0.060 Uiso 1 1 calc R . .
C81 C -0.0333(9) 0.2837(10) 0.3353(7) 0.041(4) Uani 1 1 d . . .
C82 C -0.1002(8) 0.2282(9) 0.2876(7) 0.036(4) Uani 1 1 d . . .
C83 C -0.1892(8) 0.2531(11) -0.2257(7) 0.043(5) Uani 1 1 d . . .
C84 C -0.1770(10) 0.1955(11) -0.2791(8) 0.046(4) Uani 1 1 d . . .
C85 C 0.4657(10) 0.2974(10) -0.2614(8) 0.048(4) Uani 1 1 d U . .
C86 C 0.4999(9) 0.2447(10) -0.2548(7) 0.042(4) Uani 1 1 d . . .
C87 C 0.6048(9) 0.2514(11) 0.2810(8) 0.053(5) Uani 1 1 d . . .
C88 C 0.5492(10) 0.2086(11) 0.2990(8) 0.049(5) Uani 1 1 d . . .
C89 C 0.0417(10) 0.1528(11) 0.4037(9) 0.054(5) Uani 1 1 d . . .
C90 C -0.0153(11) 0.1744(12) 0.4233(9) 0.062(6) Uani 1 1 d . . .
H90 H -0.0062 0.2171 0.4578 0.075 Uiso 1 1 calc R . .
C91 C -0.0848(12) 0.1341(11) 0.3927(9) 0.063(6) Uani 1 1 d . . .
H91 H -0.1213 0.1495 0.4064 0.076 Uiso 1 1 calc R . .
C92 C -0.0975(12) 0.0700(11) 0.3409(10) 0.066(6) Uani 1 1 d . . .
C93 C -0.0445(14) 0.0458(12) 0.3187(11) 0.079(7) Uani 1 1 d . . .
H93 H -0.0542 0.0040 0.2832 0.095 Uiso 1 1 calc R . .
C94 C 0.0247(13) 0.0863(13) 0.3516(10) 0.072(6) Uani 1 1 d . . .
H94 H 0.0605 0.0689 0.3388 0.086 Uiso 1 1 calc R . .
C95 C 0.1175(12) 0.1944(13) 0.4341(11) 0.081(7) Uani 1 1 d . . .
H95 H 0.1438 0.1868 0.4029 0.097 Uiso 1 1 calc R . .
C96 C 0.1451(16) 0.166(2) 0.4761(16) 0.182(18) Uani 1 1 d . . .
H96A H 0.1245 0.1782 0.5100 0.272 Uiso 1 1 calc R . .
H96B H 0.1948 0.1861 0.4899 0.272 Uiso 1 1 calc R . .
H96C H 0.1329 0.1147 0.4545 0.272 Uiso 1 1 calc R . .
C97 C 0.1291(14) 0.2732(17) 0.4686(13) 0.136(12) Uani 1 1 d . . .
H97A H 0.1208 0.2919 0.4409 0.204 Uiso 1 1 calc R . .
H97B H 0.1762 0.2967 0.4924 0.204 Uiso 1 1 calc R . .
H97C H 0.0977 0.2811 0.4945 0.204 Uiso 1 1 calc R . .
C98 C -0.1729(12) 0.0317(13) 0.3047(10) 0.089(8) Uani 1 1 d . . .
H98A H -0.1746 0.0151 0.2626 0.134 Uiso 1 1 calc R . .
H98B H -0.1995 0.0639 0.3167 0.134 Uiso 1 1 calc R . .
H98C H -0.1920 -0.0082 0.3119 0.134 Uiso 1 1 calc R . .
C99 C -0.3512(10) 0.0179(11) -0.3036(10) 0.063(6) Uani 1 1 d . . .
C100 C -0.3380(11) 0.0169(13) -0.2483(10) 0.073(6) Uani 1 1 d . . .
H100 H -0.3264 -0.0208 -0.2458 0.088 Uiso 1 1 calc R . .
C101 C -0.3425(11) 0.0745(14) -0.1956(12) 0.086(7) Uani 1 1 d . . .
H101 H -0.3344 0.0734 -0.1589 0.103 Uiso 1 1 calc R . .
C102 C -0.3593(10) 0.1340(12) -0.1980(11) 0.068(6) Uani 1 1 d . . .
C103 C -0.3762(10) 0.1288(11) -0.2567(9) 0.060(5) Uiso 1 1 d . . .
H103 H -0.3911 0.1641 -0.2610 0.072 Uiso 1 1 calc R . .
C104 C -0.3712(10) 0.0745(11) -0.3064(11) 0.070(6) Uani 1 1 d . . .
H104 H -0.3813 0.0745 -0.3434 0.084 Uiso 1 1 calc R . .
C105 C -0.3493(14) -0.0431(14) -0.3595(13) 0.104(9) Uani 1 1 d . . .
H105 H -0.3190 -0.0656 -0.3463 0.125 Uiso 1 1 calc R . .
C106 C -0.4203(15) -0.1002(17) -0.3907(14) 0.156(14) Uani 1 1 d . . .
H10A H -0.4364 -0.1171 -0.3634 0.234 Uiso 1 1 calc R . .
H10B H -0.4163 -0.1390 -0.4254 0.234 Uiso 1 1 calc R . .
H10C H -0.4528 -0.0803 -0.4030 0.234 Uiso 1 1 calc R . .
C107 C -0.3170(17) -0.0226(14) -0.4047(12) 0.132(12) Uani 1 1 d . . .
H10D H -0.3516 -0.0158 -0.4292 0.198 Uiso 1 1 calc R . .
H10E H -0.3008 -0.0599 -0.4298 0.198 Uiso 1 1 calc R . .
H10F H -0.2787 0.0208 -0.3831 0.198 Uiso 1 1 calc R . .
C108 C -0.3600(12) 0.1960(13) -0.1441(11) 0.084(7) Uani 1 1 d . . .
H10G H -0.3403 0.2387 -0.1473 0.126 Uiso 1 1 calc R . .
H10H H -0.3331 0.1981 -0.1091 0.126 Uiso 1 1 calc R . .
H10I H -0.4071 0.1918 -0.1406 0.126 Uiso 1 1 calc R . .
C109 C 0.3295(19) 0.0521(15) -0.4102(13) 0.109(9) Uani 1 1 d U . .
C110 C 0.2780(15) 0.0850(19) -0.4054(10) 0.100(9) Uani 1 1 d . . .
H110 H 0.2370 0.0622 -0.3993 0.120 Uiso 1 1 calc R . .
C111 C 0.2804(15) 0.1476(18) -0.4084(11) 0.110(11) Uani 1 1 d . . .
H111 H 0.2439 0.1666 -0.4043 0.132 Uiso 1 1 calc R . .
C112 C 0.3446(19) 0.1804(17) -0.4186(13) 0.107(9) Uani 1 1 d U . .
C113 C 0.3961(15) 0.150(2) -0.4243(10) 0.109(11) Uani 1 1 d . . .
H113 H 0.4383 0.1727 -0.4289 0.131 Uiso 1 1 calc R . .
C114 C 0.3870(16) 0.0868(17) -0.4236(11) 0.107(10) Uani 1 1 d . . .
H114 H 0.4213 0.0652 -0.4325 0.128 Uiso 1 1 calc R . .
C115 C 0.321(3) -0.019(2) -0.4131(17) 0.18(2) Uani 1 1 d U . .
H115 H 0.3061 -0.0172 -0.3769 0.218 Uiso 1 1 calc R . .
C116 C 0.258(3) -0.073(2) -0.467(3) 0.30(3) Uani 1 1 d . . .
H11A H 0.2716 -0.0795 -0.5040 0.443 Uiso 1 1 calc R . .
H11B H 0.2199 -0.0545 -0.4645 0.443 Uiso 1 1 calc R . .
H11C H 0.2453 -0.1177 -0.4660 0.443 Uiso 1 1 calc R . .
C117 C 0.381(4) -0.039(3) -0.412(3) 0.31(5) Uani 1 1 d . . .
H11D H 0.3932 -0.0501 -0.4495 0.465 Uiso 1 1 calc R . .
H11E H 0.3725 -0.0800 -0.4047 0.465 Uiso 1 1 calc R . .
H11F H 0.4181 -0.0004 -0.3800 0.465 Uiso 1 1 calc R . .
C118 C 0.350(2) 0.2544(17) -0.4160(14) 0.23(3) Uani 1 1 d . . .
H11G H 0.3360 0.2486 -0.4560 0.346 Uiso 1 1 calc R . .
H11H H 0.3974 0.2852 -0.3982 0.346 Uiso 1 1 calc R . .
H11I H 0.3203 0.2750 -0.3921 0.346 Uiso 1 1 calc R . .
C119 C 0.6718(13) 0.0772(11) 0.1629(10) 0.070(6) Uani 1 1 d . . .
C120 C 0.6912(10) 0.1004(12) 0.2261(9) 0.062(6) Uani 1 1 d . . .
H120 H 0.7343 0.1345 0.2478 0.074 Uiso 1 1 calc R . .
C121 C 0.6501(12) 0.0753(13) 0.2560(12) 0.086(7) Uani 1 1 d . . .
H121 H 0.6643 0.0944 0.2976 0.103 Uiso 1 1 calc R . .
C122 C 0.5844(19) 0.0192(18) 0.2240(17) 0.113(10) Uiso 1 1 d . . .
C123 C 0.5656(14) -0.0049(13) 0.1663(17) 0.104(11) Uani 1 1 d . . .
H123 H 0.5225 -0.0398 0.1460 0.125 Uiso 1 1 calc R . .
C124 C 0.6047(16) 0.0174(16) 0.1330(13) 0.118(13) Uani 1 1 d . . .
H124 H 0.5893 -0.0049 0.0913 0.142 Uiso 1 1 calc R . .
C125 C 0.7213(17) 0.1119(18) 0.1330(11) 0.126(12) Uani 1 1 d . . .
H125 H 0.7433 0.1624 0.1615 0.151 Uiso 1 1 calc R . .
C126 C 0.7800(14) 0.0745(15) 0.1256(13) 0.122(10) Uani 1 1 d . . .
H12A H 0.7587 0.0237 0.1055 0.183 Uiso 1 1 calc R . .
H12B H 0.8081 0.0886 0.1646 0.183 Uiso 1 1 calc R . .
H12C H 0.8087 0.0885 0.1023 0.183 Uiso 1 1 calc R . .
C127 C 0.689(2) 0.107(3) 0.0764(16) 0.24(3) Uani 1 1 d . . .
H12D H 0.7217 0.1060 0.0520 0.357 Uiso 1 1 calc R . .
H12E H 0.6735 0.1481 0.0843 0.357 Uiso 1 1 calc R . .
H12F H 0.6494 0.0648 0.0556 0.357 Uiso 1 1 calc R . .
C128 C 0.5366(16) -0.008(2) 0.254(2) 0.20(2) Uani 1 1 d . . .
H12G H 0.5043 -0.0531 0.2254 0.306 Uiso 1 1 calc R . .
H12H H 0.5115 0.0252 0.2707 0.306 Uiso 1 1 calc R . .
H12I H 0.5624 -0.0124 0.2856 0.306 Uiso 1 1 calc R . .
C129 C -0.0962(11) 0.4630(11) 0.3715(9) 0.058(5) Uani 1 1 d . . .
C130 C -0.0907(11) 0.4718(10) 0.3194(9) 0.056(5) Uani 1 1 d . . .
H130 H -0.0525 0.5073 0.3220 0.068 Uiso 1 1 calc R . .
C131 C -0.1397(13) 0.4301(11) 0.2641(11) 0.069(6) Uani 1 1 d . . .
H131 H -0.1332 0.4396 0.2320 0.083 Uiso 1 1 calc R . .
C132 C -0.1987(10) 0.3741(11) 0.2553(9) 0.057(5) Uani 1 1 d . . .
C133 C -0.2046(11) 0.3656(11) 0.3083(10) 0.063(6) Uani 1 1 d . . .
H133 H -0.2427 0.3297 0.3053 0.076 Uiso 1 1 calc R . .
C134 C -0.1569(11) 0.4078(11) 0.3641(10) 0.058(5) Uani 1 1 d . . .
H134 H -0.1644 0.3999 0.3968 0.070 Uiso 1 1 calc R . .
C135 C -0.0456(12) 0.5031(11) 0.4293(10) 0.072(6) Uani 1 1 d . . .
H135 H -0.0445 0.4705 0.4468 0.086 Uiso 1 1 calc R . .
C136 C -0.0689(17) 0.5626(17) 0.4718(12) 0.147(13) Uani 1 1 d . . .
H13A H -0.0760 0.5923 0.4536 0.221 Uiso 1 1 calc R . .
H13B H -0.0338 0.5906 0.5088 0.221 Uiso 1 1 calc R . .
H13C H -0.1117 0.5425 0.4797 0.221 Uiso 1 1 calc R . .
C137 C 0.0277(15) 0.5343(15) 0.4268(12) 0.124(11) Uani 1 1 d . . .
H13D H 0.0455 0.4965 0.4052 0.186 Uiso 1 1 calc R . .
H13E H 0.0565 0.5628 0.4670 0.186 Uiso 1 1 calc R . .
H13F H 0.0277 0.5634 0.4067 0.186 Uiso 1 1 calc R . .
C138 C -0.2498(11) 0.3249(13) 0.1968(10) 0.087(7) Uani 1 1 d . . .
H13G H -0.2277 0.3216 0.1645 0.131 Uiso 1 1 calc R . .
H13H H -0.2881 0.3426 0.1934 0.131 Uiso 1 1 calc R . .
H13I H -0.2666 0.2785 0.1946 0.131 Uiso 1 1 calc R . .
C139 C -0.0642(15) 0.3339(16) -0.3465(12) 0.085(8) Uani 1 1 d . . .
C140 C -0.1388(17) 0.3286(15) -0.3536(11) 0.100(9) Uani 1 1 d . . .
H140 H -0.1700 0.2950 -0.3899 0.120 Uiso 1 1 calc R . .
C141 C -0.1628(15) 0.3701(16) -0.3100(12) 0.096(9) Uani 1 1 d . . .
H141 H -0.2107 0.3609 -0.3149 0.116 Uiso 1 1 calc R . .
C142 C -0.1171(12) 0.4284(13) -0.2559(12) 0.071(7) Uani 1 1 d . . .
C143 C -0.0454(13) 0.4375(12) -0.2487(11) 0.073(7) Uani 1 1 d . . .
H143 H -0.0138 0.4749 -0.2143 0.088 Uiso 1 1 calc R . .
C144 C -0.0216(15) 0.3903(15) -0.2932(13) 0.093(8) Uani 1 1 d . . .
H144 H 0.0260 0.3972 -0.2866 0.112 Uiso 1 1 calc R . .
C145 C -0.040(2) 0.284(2) -0.3921(14) 0.132(12) Uani 1 1 d . . .
H145 H -0.0453 0.2999 -0.4229 0.159 Uiso 1 1 calc R . .
C146 C -0.089(2) 0.2094(19) -0.4262(15) 0.174(17) Uani 1 1 d . . .
H14A H -0.0989 0.1902 -0.3988 0.261 Uiso 1 1 calc R . .
H14B H -0.0686 0.1805 -0.4552 0.261 Uiso 1 1 calc R . .
H14C H -0.1320 0.2098 -0.4466 0.261 Uiso 1 1 calc R . .
C147 C 0.033(2) 0.293(3) -0.382(2) 0.25(3) Uani 1 1 d . . .
H14D H 0.0553 0.3277 -0.3939 0.374 Uiso 1 1 calc R . .
H14E H 0.0402 0.2488 -0.4046 0.374 Uiso 1 1 calc R . .
H14F H 0.0518 0.3101 -0.3397 0.374 Uiso 1 1 calc R . .
C148 C -0.1397(15) 0.4737(13) -0.2018(12) 0.103(9) Uani 1 1 d . . .
H14G H -0.1001 0.5127 -0.1734 0.155 Uiso 1 1 calc R . .
H14H H -0.1594 0.4453 -0.1833 0.155 Uiso 1 1 calc R . .
H14I H -0.1739 0.4917 -0.2144 0.155 Uiso 1 1 calc R . .
C149 C 0.7009(11) 0.4257(12) -0.1198(11) 0.072(6) Uani 1 1 d . . .
C150 C 0.6998(10) 0.3804(10) -0.1800(10) 0.070(6) Uani 1 1 d . . .
H150 H 0.7156 0.3415 -0.1879 0.084 Uiso 1 1 calc R . .
C151 C 0.6756(13) 0.3926(14) -0.2280(12) 0.090(8) Uiso 1 1 d . . .
H151 H 0.6784 0.3637 -0.2666 0.108 Uiso 1 1 calc R . .
C152 C 0.6477(12) 0.4472(14) -0.2184(13) 0.089(7) Uani 1 1 d . . .
C153 C 0.6460(12) 0.4888(13) -0.1573(12) 0.079(7) Uani 1 1 d . . .
H153 H 0.6253 0.5243 -0.1501 0.095 Uiso 1 1 calc R . .
C154 C 0.6710(12) 0.4812(12) -0.1110(10) 0.075(7) Uani 1 1 d . . .
H154 H 0.6692 0.5118 -0.0726 0.090 Uiso 1 1 calc R . .
C155 C 0.7328(12) 0.4172(15) -0.0687(12) 0.098(8) Uani 1 1 d . . .
H155 H 0.7307 0.3672 -0.0834 0.118 Uiso 1 1 calc R . .
C156 C 0.6999(17) 0.4372(19) -0.0156(13) 0.147(13) Uani 1 1 d . . .
H15A H 0.7016 0.4861 -0.0003 0.221 Uiso 1 1 calc R . .
H15B H 0.7249 0.4307 0.0154 0.221 Uiso 1 1 calc R . .
H15C H 0.6523 0.4073 -0.0282 0.221 Uiso 1 1 calc R . .
C157 C 0.8101(16) 0.4630(19) -0.0475(16) 0.173(16) Uani 1 1 d . . .
H15D H 0.8194 0.4877 -0.0711 0.259 Uiso 1 1 calc R . .
H15E H 0.8389 0.4328 -0.0523 0.259 Uiso 1 1 calc R . .
H15F H 0.8202 0.4969 -0.0059 0.259 Uiso 1 1 calc R . .
C158 C 0.6129(16) 0.4504(19) -0.2736(14) 0.151(14) Uani 1 1 d . . .
H15G H 0.6422 0.4889 -0.2778 0.226 Uiso 1 1 calc R . .
H15H H 0.5689 0.4579 -0.2690 0.226 Uiso 1 1 calc R . .
H15I H 0.6056 0.4064 -0.3087 0.226 Uiso 1 1 calc R . .
C159 C 0.6189(16) 0.4683(12) 0.4265(9) 0.078(7) Uani 1 1 d . . .
C160 C 0.5503(15) 0.4544(13) 0.4297(11) 0.086(7) Uani 1 1 d . . .
H160 H 0.5246 0.4787 0.4180 0.104 Uiso 1 1 calc R . .
C161 C 0.5182(18) 0.4091(17) 0.4481(10) 0.107(10) Uani 1 1 d . . .
H161 H 0.4721 0.4041 0.4501 0.128 Uiso 1 1 calc R . .
C162 C 0.554(2) 0.3672(14) 0.4652(9) 0.105(10) Uani 1 1 d . . .
C163 C 0.6268(19) 0.3832(17) 0.4648(12) 0.122(11) Uani 1 1 d . . .
H163 H 0.6535 0.3614 0.4790 0.147 Uiso 1 1 calc R . .
C164 C 0.6585(16) 0.4301(15) 0.4439(12) 0.105(9) Uiso 1 1 d . . .
H164 H 0.7045 0.4366 0.4412 0.126 Uiso 1 1 calc R . .
C165 C 0.6551(16) 0.5223(15) 0.4087(14) 0.108(9) Uani 1 1 d . . .
H165 H 0.6208 0.5229 0.3784 0.129 Uiso 1 1 calc R . .
C166 C 0.678(2) 0.5934(15) 0.4616(15) 0.172(16) Uani 1 1 d . . .
H16A H 0.6394 0.6013 0.4790 0.257 Uiso 1 1 calc R . .
H16B H 0.6949 0.6293 0.4493 0.257 Uiso 1 1 calc R . .
H16C H 0.7145 0.5958 0.4908 0.257 Uiso 1 1 calc R . .
C167 C 0.7149(18) 0.5082(17) 0.3821(16) 0.152(13) Uani 1 1 d . . .
H16D H 0.7480 0.5040 0.4098 0.228 Uiso 1 1 calc R . .
H16E H 0.7368 0.5468 0.3743 0.228 Uiso 1 1 calc R . .
H16F H 0.6984 0.4647 0.3451 0.228 Uiso 1 1 calc R . .
C168 C 0.515(2) 0.310(2) 0.4807(13) 0.182(18) Uani 1 1 d . . .
H16G H 0.5116 0.3318 0.5218 0.274 Uiso 1 1 calc R . .
H16H H 0.5396 0.2762 0.4755 0.274 Uiso 1 1 calc R . .
H16I H 0.4689 0.2859 0.4546 0.274 Uiso 1 1 calc R . .
C169 C 0.1651(18) 0.677(2) 0.9622(14) 0.134(14) Uani 1 1 d . . .
C170 C 0.639(3) 0.225(2) 0.5742(19) 0.138(13) Uani 1 1 d . . .
C171 C 0.297(2) 0.231(3) 0.373(2) 0.157(14) Uiso 1 1 d . . .
C172 C 0.2081(19) 0.444(3) 0.387(2) 0.141(15) Uani 1 1 d . . .
C173 C 0.779(2) 0.291(2) 0.4681(14) 0.115(10) Uani 1 1 d . . .
C174 C 0.3927(18) 0.7588(18) 0.9683(15) 0.112(10) Uiso 1 1 d . . .
C175 C 0.945(2) 0.9305(17) 0.4176(14) 0.108(10) Uani 1 1 d . . .
C176 C 0.647(2) 0.466(3) 0.187(3) 0.18(2) Uani 1 1 d . . .

loop_
_atom_site_aniso_label
_atom_site_aniso_U_11
_atom_site_aniso_U_22
_atom_site_aniso_U_33
_atom_site_aniso_U_23
_atom_site_aniso_U_13
_atom_site_aniso_U_12
Ru1 0.0496(10) 0.0528(10) 0.0405(9) 0.0202(8) 0.0165(7) 0.0250(8)
Ru2 0.0410(9) 0.0674(11) 0.0548(10) 0.0340(9) 0.0117(8) 0.0213(8)
Ru3 0.0565(11) 0.0930(14) 0.0435(10) 0.0234(10) 0.0159(9) 0.0224(10)
Ru4 0.0488(11) 0.0575(11) 0.0639(11) 0.0083(9) -0.0080(9) 0.0275(9)
Ru5 0.0509(10) 0.0565(10) 0.0485(9) 0.0268(8) 0.0259(8) 0.0310(8)
Ru6 0.0478(10) 0.0758(12) 0.0555(10) 0.0403(10) 0.0117(8) 0.0205(9)
Ru7 0.0526(10) 0.0664(11) 0.0509(10) 0.0231(9) 0.0269(8) 0.0300(9)
Ru8 0.0737(12) 0.0626(11) 0.0403(9) 0.0115(9) -0.0041(8) 0.0325(10)
S1 0.100(6) 0.126(6) 0.084(5) 0.044(5) 0.028(4) 0.065(5)
S2 0.122(7) 0.107(6) 0.091(6) 0.055(5) 0.032(5) 0.028(5)
S3 0.110(6) 0.112(6) 0.088(5) 0.022(5) 0.002(5) 0.051(5)
S4 0.166(10) 0.132(8) 0.077(6) 0.038(6) 0.009(6) 0.034(7)
S5 0.125(6) 0.090(5) 0.075(4) 0.044(4) 0.044(4) 0.049(4)
S6 0.082(5) 0.099(5) 0.071(4) 0.025(4) 0.025(4) 0.021(4)
S7 0.094(5) 0.084(5) 0.063(4) 0.027(4) 0.014(4) 0.030(4)
S8 0.113(6) 0.101(6) 0.113(6) 0.056(5) 0.037(5) 0.049(5)
N1 0.049(10) 0.077(12) 0.032(9) 0.020(9) 0.016(8) 0.031(9)
N2 0.030(8) 0.067(11) 0.028(8) 0.009(8) -0.001(7) 0.012(8)
N3 0.047(10) 0.069(11) 0.050(10) 0.025(9) 0.018(8) 0.030(9)
N4 0.042(9) 0.041(9) 0.033(8) 0.004(7) -0.001(7) 0.020(8)
N5 0.042(9) 0.067(10) 0.027(8) 0.018(7) 0.015(7) 0.034(8)
N6 0.040(9) 0.060(10) 0.027(8) 0.014(7) 0.006(7) 0.022(7)
N7 0.036(9) 0.066(10) 0.032(8) 0.018(8) 0.004(7) 0.029(8)
N8 0.033(8) 0.087(12) 0.031(8) 0.023(8) 0.011(7) 0.039(8)
N9 0.040(10) 0.051(10) 0.043(9) 0.019(8) 0.011(7) 0.015(8)
N10 0.033(9) 0.061(10) 0.062(11) 0.034(9) 0.019(8) 0.021(8)
N11 0.049(10) 0.074(12) 0.036(9) 0.009(8) 0.018(7) 0.037(9)
N12 0.043(10) 0.054(10) 0.044(9) 0.010(9) -0.005(8) 0.013(8)
N13 0.026(8) 0.078(11) 0.042(9) 0.021(8) 0.007(7) 0.027(8)
N14 0.037(9) 0.061(10) 0.031(8) 0.018(7) 0.011(7) 0.030(7)
N15 0.030(8) 0.086(12) 0.031(8) 0.025(8) 0.013(7) 0.039(8)
N16 0.034(9) 0.071(11) 0.043(9) 0.027(8) 0.013(7) 0.030(8)
O1 0.040(7) 0.053(8) 0.044(7) 0.021(6) 0.004(6) 0.026(6)
O2 0.043(7) 0.044(7) 0.035(7) 0.013(6) 0.002(5) 0.019(6)
O3 0.065(9) 0.052(8) 0.043(7) 0.023(7) 0.026(6) 0.029(7)
O4 0.034(7) 0.064(8) 0.044(7) 0.031(6) 0.018(6) 0.029(6)
O5 0.043(7) 0.059(8) 0.059(8) 0.038(7) 0.023(6) 0.025(6)
O6 0.071(10) 0.062(9) 0.043(8) 0.017(7) 0.014(7) 0.028(8)
O7 0.062(9) 0.052(9) 0.070(9) 0.033(8) 0.015(7) 0.027(7)
O8 0.045(8) 0.077(9) 0.040(7) 0.026(7) 0.016(6) 0.020(7)
O9 0.050(9) 0.086(10) 0.061(9) 0.035(8) 0.009(7) 0.029(7)
O10 0.049(8) 0.079(10) 0.051(8) 0.014(8) 0.021(7) 0.032(8)
O11 0.064(9) 0.069(9) 0.043(7) 0.020(7) 0.022(7) 0.032(7)
O12 0.039(8) 0.065(8) 0.041(7) 0.017(7) 0.015(6) 0.028(6)
O13 0.044(8) 0.066(9) 0.051(8) 0.016(7) 0.004(6) 0.035(7)
O14 0.080(10) 0.050(9) 0.060(9) 0.019(8) 0.008(8) 0.029(8)
O15 0.046(8) 0.059(9) 0.067(9) 0.017(8) 0.007(7) 0.029(7)
O16 0.072(10) 0.076(10) 0.034(7) 0.018(7) 0.001(7) 0.036(8)
O17 0.142(19) 0.21(3) 0.140(19) -0.018(17) 0.013(15) 0.122(19)
O18 0.119(15) 0.168(19) 0.094(13) 0.062(14) 0.021(12) 0.085(14)
O19 0.19(2) 0.19(2) 0.20(2) 0.13(2) 0.12(2) 0.106(19)
O20 0.20(2) 0.112(18) 0.17(2) 0.084(17) 0.006(18) 0.014(16)
O21 0.137(18) 0.139(18) 0.125(17) 0.072(15) 0.000(15) 0.041(14)
O22 0.137(19) 0.19(2) 0.16(2) 0.084(19) 0.076(16) 0.089(18)
O23 0.26(3) 0.25(3) 0.135(18) 0.103(19) 0.110(19) 0.22(3)
O24 0.27(3) 0.047(10) 0.144(17) 0.047(11) 0.131(18) 0.017(13)
O25 0.115(15) 0.166(19) 0.142(17) 0.086(15) 0.028(13) 0.056(14)
O26 0.25(3) 0.23(3) 0.110(19) 0.07(2) -0.09(2) -0.11(3)
O27 0.20(3) 0.18(2) 0.067(14) 0.017(15) -0.008(15) -0.023(19)
O28 0.24(4) 0.42(6) 0.38(5) 0.23(5) 0.11(4) 0.24(4)
O29 0.25(3) 0.19(2) 0.119(17) 0.110(18) -0.059(17) 0.03(2)
O30 0.138(18) 0.127(17) 0.22(2) 0.101(17) 0.133(18) 0.055(14)
O31 0.093(13) 0.097(14) 0.19(2) 0.078(14) 0.045(13) 0.041(11)
O32 0.144(17) 0.092(13) 0.137(16) 0.060(12) 0.086(14) 0.064(12)
O33 0.073(12) 0.20(2) 0.081(12) 0.083(14) -0.008(10) 0.009(12)
O34 0.117(15) 0.131(16) 0.130(15) 0.086(14) 0.055(13) 0.028(12)
O35 0.158(19) 0.088(14) 0.18(2) 0.078(15) 0.049(16) 0.019(13)
O36 0.126(15) 0.102(13) 0.095(13) 0.053(11) 0.022(11) 0.052(12)
O37 0.110(16) 0.21(2) 0.117(16) 0.051(16) 0.062(13) 0.085(16)
O38 0.119(17) 0.102(15) 0.160(19) 0.058(14) -0.011(15) 0.028(13)
O39 0.26(3) 0.18(2) 0.103(16) 0.083(17) 0.062(18) 0.11(2)
O40 0.154(19) 0.102(15) 0.20(2) 0.091(16) 0.102(17) 0.032(13)
O41 0.26(3) 0.25(3) 0.28(3) 0.18(3) 0.17(3) 0.13(3)
O42 0.23(4) 0.19(3) 0.30(4) 0.00(3) 0.07(3) 0.03(3)
O43 0.088(16) 0.24(3) 0.26(3) 0.14(3) 0.028(18) 0.038(17)
F1 0.23(3) 0.25(3) 0.26(3) 0.10(3) 0.12(3) 0.02(2)
F2 0.102(14) 0.21(2) 0.177(19) -0.028(16) 0.028(14) 0.056(14)
F3 0.17(2) 0.25(3) 0.18(2) 0.07(2) -0.032(19) 0.04(2)
F4 0.22(3) 0.23(3) 0.089(14) 0.077(16) 0.016(15) 0.043(19)
F5 0.28(3) 0.18(2) 0.20(2) 0.12(2) 0.09(2) 0.03(2)
F6 0.23(3) 0.28(3) 0.22(3) 0.09(2) 0.14(2) 0.13(3)
F7 0.20(2) 0.23(3) 0.156(19) 0.017(18) 0.072(18) -0.03(2)
F8 0.23(2) 0.099(14) 0.23(2) 0.022(14) 0.14(2) 0.044(14)
F9 0.43(5) 0.41(4) 0.20(2) 0.22(3) 0.17(3) 0.30(4)
F10 0.38(4) 0.27(3) 0.114(17) 0.12(2) -0.01(2) -0.04(3)
F11 0.16(2) 0.25(3) 0.26(3) 0.15(3) -0.03(2) -0.04(2)
F13 0.25(3) 0.28(3) 0.30(3) 0.18(3) 0.23(3) 0.17(2)
F14 0.28(3) 0.34(4) 0.111(17) 0.14(2) -0.004(18) 0.08(3)
F15 0.183(19) 0.123(15) 0.118(14) 0.027(13) 0.062(13) 0.059(14)
F16 0.162(19) 0.26(3) 0.128(16) 0.007(17) -0.060(15) 0.086(18)
F17 0.141(16) 0.22(2) 0.183(19) 0.031(17) 0.079(15) 0.109(16)
F18 0.144(16) 0.105(13) 0.182(19) 0.055(13) 0.016(14) 0.011(11)
F19 0.19(2) 0.163(18) 0.146(17) 0.071(15) -0.046(15) 0.055(15)
F20 0.182(19) 0.122(15) 0.110(14) 0.052(12) -0.013(12) -0.032(13)
F21 0.18(2) 0.21(2) 0.089(13) 0.042(13) 0.042(13) 0.064(16)
F22 0.33(5) 0.20(3) 0.29(4) 0.07(3) 0.22(4) 0.12(3)
F23 0.099(18) 0.15(2) 0.49(6) 0.11(3) 0.05(2) 0.067(15)
F24 0.110(15) 0.116(15) 0.32(3) 0.098(19) 0.039(16) 0.050(12)
C1 0.049(12) 0.062(12) 0.042(11) 0.028(10) 0.020(9) 0.031(10)
C2 0.055(12) 0.057(12) 0.025(9) 0.009(9) 0.010(9) 0.032(10)
C3 0.042(12) 0.089(15) 0.045(11) 0.030(11) 0.026(9) 0.037(11)
C4 0.048(12) 0.114(18) 0.041(11) 0.038(12) 0.025(10) 0.052(12)
C5 0.042(11) 0.069(13) 0.031(10) 0.014(9) 0.016(9) 0.032(10)
C6 0.043(11) 0.054(11) 0.033(10) 0.019(9) 0.010(8) 0.028(9)
C7 0.046(12) 0.061(12) 0.021(9) 0.011(9) 0.009(8) 0.027(9)
C8 0.056(13) 0.057(12) 0.051(12) 0.025(10) 0.012(10) 0.038(10)
C9 0.045(12) 0.059(12) 0.037(10) 0.022(9) 0.012(9) 0.031(9)
C10 0.031(10) 0.047(11) 0.029(9) 0.010(8) 0.007(8) 0.016(8)
C11 0.039(11) 0.052(11) 0.041(10) 0.018(9) 0.008(9) 0.022(9)
C12 0.043(11) 0.058(12) 0.037(10) 0.020(9) 0.017(9) 0.025(9)
C13 0.044(12) 0.117(19) 0.042(12) 0.030(12) 0.015(10) 0.045(12)
C14 0.035(11) 0.063(13) 0.029(10) 0.009(9) -0.001(8) 0.020(9)
C15 0.032(10) 0.065(13) 0.041(10) 0.022(10) 0.014(8) 0.028(9)
C16 0.030(10) 0.082(14) 0.032(10) 0.017(10) 0.007(8) 0.032(10)
C17 0.044(11) 0.067(13) 0.029(10) 0.012(9) 0.004(8) 0.031(10)
C18 0.049(13) 0.112(18) 0.041(11) 0.044(12) 0.016(10) 0.040(12)
C19 0.061(14) 0.111(18) 0.053(13) 0.053(13) 0.020(11) 0.043(13)
C20 0.038(11) 0.078(14) 0.033(10) 0.022(10) 0.014(9) 0.032(10)
C21 0.044(11) 0.059(12) 0.042(11) 0.023(10) 0.019(9) 0.034(10)
C22 0.033(11) 0.069(13) 0.046(12) 0.021(11) 0.017(9) 0.015(10)
C23 0.038(12) 0.071(14) 0.046(12) 0.019(11) 0.006(9) 0.021(10)
C24 0.051(12) 0.058(12) 0.043(11) 0.021(10) 0.023(10) 0.035(10)
C25 0.040(11) 0.053(12) 0.053(12) 0.021(10) 0.011(9) 0.026(9)
C26 0.038(10) 0.051(11) 0.017(8) 0.014(8) 0.002(7) 0.016(9)
C27 0.063(14) 0.073(14) 0.028(10) 0.009(10) -0.001(9) 0.038(11)
C28 0.065(14) 0.082(15) 0.029(10) 0.018(11) 0.017(10) 0.043(12)
C29 0.061(13) 0.031(10) 0.038(11) -0.002(9) 0.011(10) 0.016(9)
C30 0.047(12) 0.074(15) 0.068(14) 0.034(13) 0.018(11) 0.032(11)
C31 0.029(10) 0.057(12) 0.029(9) 0.013(9) 0.006(8) 0.015(9)
C32 0.071(14) 0.068(14) 0.036(11) 0.014(10) 0.027(10) 0.033(11)
C33 0.054(13) 0.090(16) 0.054(13) 0.032(12) 0.023(11) 0.036(12)
C34 0.046(12) 0.065(13) 0.040(11) 0.012(10) 0.022(9) 0.037(10)
C35 0.067(14) 0.073(15) 0.062(14) 0.027(12) 0.012(12) 0.041(12)
C36 0.045(12) 0.060(13) 0.019(9) 0.004(9) 0.002(8) 0.026(10)
C37 0.055(13) 0.068(14) 0.032(10) 0.018(10) 0.009(9) 0.036(11)
C38 0.038(11) 0.038(11) 0.059(12) 0.010(10) 0.001(9) 0.013(9)
C39 0.048(13) 0.060(14) 0.062(14) 0.025(12) -0.012(11) 0.003(11)
C40 0.029(11) 0.070(14) 0.055(12) 0.017(11) -0.002(9) 0.022(10)
C41 0.037(11) 0.061(12) 0.045(11) 0.020(10) 0.017(9) 0.028(9)
C42 0.042(12) 0.089(15) 0.040(11) 0.027(11) 0.017(9) 0.040(11)
C43 0.039(12) 0.107(17) 0.060(13) 0.045(13) 0.024(10) 0.040(12)
C44 0.030(11) 0.15(2) 0.069(14) 0.067(15) 0.024(10) 0.052(13)
C45 0.041(11) 0.075(14) 0.035(10) 0.023(10) 0.008(9) 0.029(10)
C46 0.043(11) 0.051(11) 0.032(9) 0.015(9) 0.015(8) 0.027(9)
C47 0.047(12) 0.077(14) 0.028(9) 0.022(10) 0.007(8) 0.039(10)
C48 0.051(12) 0.066(13) 0.033(10) 0.029(9) 0.017(9) 0.034(10)
C49 0.057(13) 0.053(12) 0.035(10) 0.021(9) 0.020(9) 0.023(10)
C50 0.041(11) 0.065(13) 0.030(9) 0.016(9) 0.013(8) 0.030(9)
C51 0.054(12) 0.071(13) 0.024(9) 0.024(9) 0.017(8) 0.031(10)
C52 0.041(11) 0.057(12) 0.033(10) 0.007(9) 0.011(9) 0.030(9)
C53 0.047(12) 0.104(17) 0.038(11) 0.036(12) 0.017(9) 0.037(11)
C54 0.034(11) 0.082(14) 0.049(11) 0.032(11) 0.015(9) 0.036(10)
C55 0.044(11) 0.055(12) 0.029(9) 0.014(9) 0.009(8) 0.020(9)
C56 0.049(12) 0.077(14) 0.032(10) 0.032(10) 0.009(9) 0.037(10)
C57 0.054(13) 0.083(15) 0.047(11) 0.034(11) 0.030(10) 0.044(11)
C58 0.068(14) 0.126(19) 0.059(13) 0.060(14) 0.040(11) 0.077(14)
C59 0.039(11) 0.108(17) 0.031(10) 0.039(11) 0.019(9) 0.033(11)
C60 0.045(12) 0.074(14) 0.042(11) 0.025(10) 0.025(9) 0.033(10)
C61 0.036(11) 0.064(12) 0.033(10) 0.023(10) 0.006(8) 0.021(10)
C62 0.044(12) 0.072(14) 0.049(12) 0.031(11) 0.010(10) 0.019(10)
C63 0.065(14) 0.053(12) 0.030(10) 0.009(9) 0.017(10) 0.024(11)
C64 0.037(11) 0.072(14) 0.029(10) 0.008(10) -0.002(9) 0.011(10)
C65 0.048(12) 0.054(12) 0.038(10) 0.016(9) 0.019(9) 0.023(10)
C66 0.035(10) 0.057(12) 0.042(11) 0.025(10) 0.010(8) 0.018(9)
C67 0.047(12) 0.064(13) 0.050(12) 0.021(11) 0.023(10) 0.026(10)
C68 0.050(13) 0.081(15) 0.049(12) 0.027(12) 0.014(10) 0.043(11)
C69 0.067(14) 0.062(13) 0.031(10) 0.015(10) 0.015(10) 0.026(11)
C70 0.046(11) 0.056(12) 0.037(11) 0.019(10) 0.011(9) 0.026(9)
C71 0.043(11) 0.066(13) 0.035(10) 0.024(10) 0.022(9) 0.029(10)
C72 0.059(13) 0.051(12) 0.050(11) 0.018(10) 0.026(10) 0.034(10)
C73 0.063(13) 0.053(12) 0.051(12) 0.024(10) 0.022(10) 0.028(10)
C75 0.053(12) 0.058(13) 0.062(13) 0.031(11) 0.029(10) 0.025(10)
C76 0.037(12) 0.061(13) 0.048(11) 0.021(11) 0.013(9) 0.023(10)
C77 0.057(14) 0.087(16) 0.041(12) 0.029(12) 0.019(11) 0.033(13)
C78 0.059(14) 0.057(13) 0.075(15) 0.031(12) 0.027(12) 0.027(11)
C79 0.069(14) 0.050(12) 0.032(10) 0.013(10) 0.004(10) 0.030(11)
C80 0.042(11) 0.068(13) 0.053(12) 0.032(11) 0.019(10) 0.029(10)
C81 0.042(11) 0.046(11) 0.037(10) 0.014(9) 0.025(9) 0.018(9)
C82 0.030(10) 0.040(10) 0.033(9) 0.007(9) 0.027(8) 0.014(8)
C83 0.029(10) 0.087(15) 0.036(10) 0.035(11) 0.022(8) 0.038(10)
C84 0.053(12) 0.058(13) 0.036(10) 0.024(10) 0.015(9) 0.029(10)
C85 0.048(5) 0.048(5) 0.048(5) 0.022(2) 0.0115(15) 0.0154(17)
C86 0.028(11) 0.054(12) 0.021(9) -0.001(9) 0.004(8) 0.010(9)
C87 0.032(11) 0.050(13) 0.044(12) -0.003(11) -0.020(9) 0.018(10)
C88 0.061(14) 0.050(13) 0.034(11) 0.023(11) -0.015(10) 0.020(11)
C89 0.057(14) 0.061(14) 0.060(13) 0.039(12) 0.016(11) 0.025(11)
C90 0.073(16) 0.079(15) 0.042(12) 0.026(11) 0.031(12) 0.029(13)
C91 0.074(16) 0.059(14) 0.063(14) 0.024(12) 0.028(12) 0.037(12)
C92 0.090(18) 0.052(13) 0.068(15) 0.031(12) 0.020(13) 0.033(13)
C93 0.10(2) 0.071(16) 0.070(16) 0.030(14) 0.033(16) 0.025(15)
C94 0.087(19) 0.093(18) 0.075(16) 0.061(16) 0.036(14) 0.047(15)
C95 0.058(16) 0.090(19) 0.073(16) 0.028(15) 0.004(13) 0.010(14)
C96 0.10(2) 0.28(5) 0.20(4) 0.18(4) -0.04(2) 0.01(3)
C97 0.08(2) 0.15(3) 0.10(2) 0.03(2) -0.012(17) -0.03(2)
C98 0.073(17) 0.11(2) 0.086(18) 0.059(16) 0.002(14) 0.010(15)
C99 0.050(13) 0.059(14) 0.071(15) 0.024(13) 0.016(11) 0.010(11)
C100 0.069(16) 0.099(19) 0.070(16) 0.052(15) 0.012(13) 0.037(14)
C101 0.053(15) 0.11(2) 0.10(2) 0.052(18) -0.005(13) 0.026(14)
C102 0.048(13) 0.068(15) 0.111(19) 0.056(15) 0.026(13) 0.025(11)
C104 0.039(12) 0.061(14) 0.099(18) 0.035(14) 0.009(12) 0.005(10)
C105 0.10(2) 0.09(2) 0.10(2) 0.041(19) -0.002(18) 0.003(17)
C106 0.10(2) 0.16(3) 0.14(3) 0.04(2) -0.02(2) -0.02(2)
C107 0.18(3) 0.09(2) 0.075(19) 0.009(17) 0.02(2) 0.01(2)
C108 0.085(18) 0.100(19) 0.11(2) 0.069(17) 0.055(16) 0.044(15)
C109 0.13(3) 0.082(8) 0.10(2) 0.025(8) 0.050(19) 0.027(18)
C110 0.08(2) 0.14(3) 0.046(15) 0.020(18) 0.011(13) 0.02(2)
C111 0.08(2) 0.13(3) 0.057(16) -0.009(18) -0.031(14) 0.04(2)
C112 0.108(9) 0.107(9) 0.107(9) 0.049(4) 0.026(2) 0.034(3)
C113 0.09(2) 0.14(3) 0.033(13) 0.000(17) 0.026(13) 0.00(2)
C114 0.10(2) 0.10(2) 0.061(17) -0.014(17) 0.035(16) 0.02(2)
C115 0.31(6) 0.08(2) 0.10(3) 0.03(2) 0.02(4) 0.00(3)
C116 0.37(8) 0.12(4) 0.29(7) 0.08(4) -0.06(6) -0.01(5)
C117 0.50(12) 0.24(7) 0.24(6) 0.10(5) 0.06(7) 0.26(8)
C118 0.38(7) 0.12(3) 0.12(3) 0.07(2) -0.10(3) -0.01(3)
C119 0.081(17) 0.055(14) 0.070(16) 0.013(13) 0.012(14) 0.049(13)
C120 0.035(12) 0.088(16) 0.060(14) 0.024(13) 0.005(10) 0.037(11)
C121 0.052(15) 0.092(19) 0.11(2) 0.044(17) 0.008(15) 0.034(14)
C123 0.062(18) 0.058(16) 0.15(3) 0.012(19) 0.02(2) 0.020(13)
C124 0.10(2) 0.10(2) 0.08(2) -0.037(18) -0.041(18) 0.08(2)
C125 0.16(3) 0.18(3) 0.054(17) 0.035(19) 0.037(18) 0.12(3)
C126 0.11(2) 0.13(3) 0.13(3) 0.04(2) 0.06(2) 0.07(2)
C127 0.30(6) 0.44(8) 0.15(3) 0.20(5) 0.13(4) 0.27(6)
C128 0.11(3) 0.22(4) 0.45(7) 0.26(5) 0.13(4) 0.11(3)
C129 0.058(14) 0.056(13) 0.056(13) 0.009(11) 0.025(11) 0.034(11)
C130 0.064(14) 0.050(12) 0.058(13) 0.027(11) 0.031(12) 0.011(10)
C131 0.092(18) 0.062(15) 0.080(17) 0.042(14) 0.039(15) 0.045(14)
C132 0.040(12) 0.066(14) 0.067(14) 0.025(12) 0.002(11) 0.034(11)
C133 0.060(14) 0.061(14) 0.084(17) 0.034(13) 0.030(13) 0.037(12)
C134 0.062(14) 0.063(14) 0.066(14) 0.026(12) 0.031(12) 0.044(12)
C135 0.078(17) 0.061(14) 0.075(16) 0.026(13) 0.025(14) 0.028(12)
C136 0.17(3) 0.15(3) 0.071(19) -0.013(19) 0.03(2) 0.09(3)
C137 0.11(3) 0.12(2) 0.10(2) 0.023(19) 0.035(19) 0.007(19)
C138 0.071(16) 0.11(2) 0.097(19) 0.053(17) 0.015(15) 0.050(15)
C139 0.10(2) 0.13(2) 0.079(19) 0.071(19) 0.045(17) 0.065(19)
C140 0.14(3) 0.12(2) 0.046(15) 0.052(17) 0.015(16) 0.04(2)
C141 0.09(2) 0.13(3) 0.064(18) 0.067(19) -0.005(16) 0.010(19)
C142 0.071(16) 0.082(17) 0.11(2) 0.077(17) 0.046(16) 0.040(14)
C143 0.097(19) 0.066(15) 0.093(18) 0.059(15) 0.024(15) 0.045(14)
C144 0.10(2) 0.11(2) 0.09(2) 0.055(19) 0.003(17) 0.036(18)
C145 0.17(4) 0.16(3) 0.09(2) 0.05(2) 0.08(2) 0.07(3)
C146 0.30(5) 0.12(3) 0.11(3) 0.04(2) 0.10(3) 0.08(3)
C147 0.18(5) 0.28(6) 0.27(6) 0.06(5) 0.11(4) 0.15(4)
C148 0.14(2) 0.089(19) 0.13(2) 0.071(18) 0.07(2) 0.051(17)
C149 0.056(15) 0.069(16) 0.074(17) 0.026(14) 0.016(13) 0.004(12)
C150 0.058(14) 0.045(12) 0.088(17) 0.008(12) 0.031(13) 0.017(10)
C152 0.066(17) 0.10(2) 0.11(2) 0.059(18) 0.017(15) 0.019(14)
C153 0.072(17) 0.083(18) 0.077(18) 0.028(15) 0.011(14) 0.036(13)
C154 0.086(18) 0.074(17) 0.050(14) 0.012(13) 0.034(13) 0.021(14)
C155 0.060(17) 0.11(2) 0.076(18) 0.011(17) -0.002(14) 0.008(15)
C156 0.15(3) 0.21(4) 0.11(3) 0.11(3) 0.03(2) 0.07(3)
C157 0.11(3) 0.20(4) 0.17(3) 0.09(3) -0.03(2) -0.01(3)
C158 0.11(3) 0.24(4) 0.14(3) 0.15(3) 0.03(2) 0.02(3)
C159 0.12(2) 0.047(14) 0.050(14) 0.010(11) 0.010(14) 0.024(14)
C160 0.10(2) 0.068(17) 0.078(18) 0.013(15) 0.014(16) 0.037(15)
C161 0.17(3) 0.11(2) 0.046(15) 0.029(16) 0.039(17) 0.07(2)
C162 0.19(3) 0.076(19) 0.026(12) 0.017(13) 0.004(17) 0.03(2)
C163 0.12(3) 0.13(3) 0.08(2) 0.03(2) -0.03(2) 0.03(2)
C165 0.11(2) 0.08(2) 0.12(2) 0.025(19) 0.005(19) 0.033(17)
C166 0.23(4) 0.07(2) 0.15(3) 0.03(2) 0.00(3) 0.01(2)
C167 0.13(3) 0.12(3) 0.20(4) 0.07(3) 0.05(3) 0.04(2)
C168 0.27(5) 0.20(4) 0.08(2) 0.09(3) 0.04(3) 0.03(3)
C169 0.09(2) 0.20(4) 0.07(2) 0.02(2) 0.020(18) 0.06(3)
C170 0.19(4) 0.11(3) 0.13(3) 0.06(3) 0.07(3) 0.05(3)
C172 0.08(2) 0.27(5) 0.16(4) 0.17(4) 0.05(2) 0.06(3)
C173 0.15(3) 0.13(3) 0.08(2) 0.06(2) 0.03(2) 0.04(2)
C175 0.15(3) 0.10(2) 0.11(3) 0.07(2) 0.04(2) 0.06(2)
C176 0.10(3) 0.15(4) 0.35(8) 0.14(5) 0.10(4) 0.06(3)

loop_
_atom_type_symbol
_atom_type_description
_atom_type_scat_dispersion_real
_atom_type_scat_dispersion_imag
_atom_type_scat_source
C C 0.0033 0.0016 'International Tables Vol C Tables 4.2.6.8 and 6.1.1.4'
H H 0.0000 0.0000 'International Tables Vol C Tables 4.2.6.8 and 6.1.1.4'
N N 0.0061 0.0033 'International Tables Vol C Tables 4.2.6.8 and 6.1.1.4'
O O 0.0106 0.0060 'International Tables Vol C Tables 4.2.6.8 and 6.1.1.4'
F F 0.0171 0.0103 'International Tables Vol C Tables 4.2.6.8 and 6.1.1.4'
S S 0.1246 0.1234 'International Tables Vol C Tables 4.2.6.8 and 6.1.1.4'
Ru Ru -1.2594 0.8363 'International Tables Vol C Tables 4.2.6.8 and 6.1.1.4'

loop_
_geom_angle_atom_site_label_1
_geom_angle_atom_site_label_2
_geom_angle_atom_site_label_3
_geom_angle
_geom_angle_site_symmetry_1
_geom_angle_site_symmetry_3
_geom_angle_publ_flag
O1 Ru1 N1 88.6(6) . . ?
O1 Ru1 C92 145.7(7) . . ?
N1 Ru1 C92 123.1(8) . . ?
O1 Ru1 O2 79.0(4) . . ?
N1 Ru1 O2 80.6(5) . . ?
C92 Ru1 O2 92.7(7) . . ?
O1 Ru1 C93 166.3(8) . . ?
N1 Ru1 C93 94.9(7) . . ?
C92 Ru1 C93 37.8(8) . . ?
O2 Ru1 C93 114.6(8) . . ?
O1 Ru1 C90 89.8(6) . . ?
N1 Ru1 C90 153.1(7) . . ?
C92 Ru1 C90 67.8(8) . . ?
O2 Ru1 C90 125.3(6) . . ?
C93 Ru1 C90 81.1(8) . . ?
O1 Ru1 C91 109.4(6) . . ?
N1 Ru1 C91 161.0(7) . . ?
C92 Ru1 C91 37.9(7) . . ?
O2 Ru1 C91 96.6(6) . . ?
C93 Ru1 C91 69.0(8) . . ?
C90 Ru1 C91 37.8(7) . . ?
O1 Ru1 C94 128.8(8) . . ?
N1 Ru1 C94 93.2(7) . . ?
C92 Ru1 C94 67.5(8) . . ?
O2 Ru1 C94 151.7(8) . . ?
C93 Ru1 C94 37.9(8) . . ?
C90 Ru1 C94 67.3(8) . . ?
C91 Ru1 C94 80.3(8) . . ?
O1 Ru1 C89 97.1(6) . . ?
N1 Ru1 C89 115.8(6) . . ?
C92 Ru1 C89 81.2(8) . . ?
O2 Ru1 C89 163.2(6) . . ?
C93 Ru1 C89 69.4(8) . . ?
C90 Ru1 C89 37.9(7) . . ?
C91 Ru1 C89 69.1(7) . . ?
C94 Ru1 C89 37.8(7) . . ?
O5 Ru2 N2 87.1(5) . . ?
O5 Ru2 C101 117.1(8) . . ?
N2 Ru2 C101 94.6(7) . . ?
O5 Ru2 C102 87.9(7) . . ?
N2 Ru2 C102 120.8(7) . . ?
C101 Ru2 C102 39.3(8) . . ?
O5 Ru2 O6 78.3(5) . . ?
N2 Ru2 O6 82.6(5) . . ?
C101 Ru2 O6 164.3(8) . . ?
C102 Ru2 O6 152.4(7) . . ?
O5 Ru2 C100 156.0(7) . . ?
N2 Ru2 C100 93.7(7) . . ?
C101 Ru2 C100 38.9(8) . . ?
C102 Ru2 C100 71.1(8) . . ?
O6 Ru2 C100 125.6(7) . . ?
O5 Ru2 C99 153.7(7) . . ?
N2 Ru2 C99 118.6(7) . . ?
C101 Ru2 C99 69.2(9) . . ?
C102 Ru2 C99 83.4(8) . . ?
O6 Ru2 C99 98.4(6) . . ?
C100 Ru2 C99 37.7(7) . . ?
O5 Ru2 C103 90.3(6) . . ?
N2 Ru2 C103 159.5(6) . . ?
C101 Ru2 C103 68.6(8) . . ?
C102 Ru2 C103 38.7(7) . . ?
O6 Ru2 C103 116.7(6) . . ?
C100 Ru2 C103 80.7(8) . . ?
C99 Ru2 C103 67.7(8) . . ?
O5 Ru2 C104 116.0(6) . . ?
N2 Ru2 C104 156.2(7) . . ?
C101 Ru2 C104 80.5(8) . . ?
C102 Ru2 C104 68.8(9) . . ?
O6 Ru2 C104 95.7(7) . . ?
C100 Ru2 C104 67.9(8) . . ?
C99 Ru2 C104 37.9(7) . . ?
C103 Ru2 C104 36.3(7) . . ?
O9 Ru3 C110 136.2(11) . . ?
O9 Ru3 C113 101.3(11) . . ?
C110 Ru3 C113 78.7(10) . . ?
O9 Ru3 N3 86.5(6) . . ?
C110 Ru3 N3 93.1(8) . . ?
C113 Ru3 N3 171.4(10) . . ?
O9 Ru3 O10 78.7(5) . . ?
C110 Ru3 O10 144.6(12) . . ?
C113 Ru3 O10 102.9(9) . . ?
N3 Ru3 O10 82.1(5) . . ?
O9 Ru3 C112 86.2(9) . . ?
C110 Ru3 C112 67.5(11) . . ?
C113 Ru3 C112 37.1(11) . . ?
N3 Ru3 C112 141.6(11) . . ?
O10 Ru3 C112 132.9(11) . . ?
O9 Ru3 C114 135.1(10) . . ?
C110 Ru3 C114 65.5(11) . . ?
C113 Ru3 C114 36.5(10) . . ?
N3 Ru3 C114 137.0(11) . . ?
O10 Ru3 C114 94.4(9) . . ?
C112 Ru3 C114 66.2(12) . . ?
O9 Ru3 C109 168.1(9) . . ?
C110 Ru3 C109 38.0(11) . . ?
C113 Ru3 C109 68.5(11) . . ?
N3 Ru3 C109 103.3(9) . . ?
O10 Ru3 C109 108.9(11) . . ?
C112 Ru3 C109 82.0(12) . . ?
C114 Ru3 C109 37.5(10) . . ?
O9 Ru3 C111 101.0(10) . . ?
C110 Ru3 C111 37.6(10) . . ?
C113 Ru3 C111 68.6(11) . . ?
N3 Ru3 C111 106.6(10) . . ?
O10 Ru3 C111 171.3(10) . . ?
C112 Ru3 C111 38.8(10) . . ?
C114 Ru3 C111 79.6(11) . . ?
C109 Ru3 C111 70.0(12) . . ?
O13 Ru4 C123 169.9(9) . . ?
O13 Ru4 O14 77.7(5) . . ?
C123 Ru4 O14 111.2(10) . . ?
O13 Ru4 C124 134.1(12) . . ?
C123 Ru4 C124 37.5(11) . . ?
O14 Ru4 C124 148.2(12) . . ?
O13 Ru4 C121 108.9(7) . . ?
C123 Ru4 C121 66.8(11) . . ?
O14 Ru4 C121 92.7(8) . . ?
C124 Ru4 C121 79.5(10) . . ?
O13 Ru4 N4 87.7(5) . . ?
C123 Ru4 N4 98.0(9) . . ?
O14 Ru4 N4 83.3(5) . . ?
C124 Ru4 N4 94.6(7) . . ?
C121 Ru4 N4 161.7(8) . . ?
O13 Ru4 C122 144.8(11) . . ?
C123 Ru4 C122 35.3(10) . . ?
O14 Ru4 C122 88.1(10) . . ?
C124 Ru4 C122 66.3(13) . . ?
C121 Ru4 C122 39.1(10) . . ?
N4 Ru4 C122 122.7(11) . . ?
O13 Ru4 C120 91.9(7) . . ?
C123 Ru4 C120 79.4(9) . . ?
O14 Ru4 C120 121.1(6) . . ?
C124 Ru4 C120 68.0(8) . . ?
C121 Ru4 C120 36.4(7) . . ?
N4 Ru4 C120 155.0(7) . . ?
C122 Ru4 C120 68.2(11) . . ?
O13 Ru4 C119 99.2(7) . . ?
C123 Ru4 C119 70.8(10) . . ?
O14 Ru4 C119 159.2(7) . . ?
C124 Ru4 C119 40.2(10) . . ?
C121 Ru4 C119 68.7(9) . . ?
N4 Ru4 C119 117.3(7) . . ?
C122 Ru4 C119 82.9(11) . . ?
C120 Ru4 C119 38.1(7) . . ?
O4 Ru5 N9 84.4(5) . . ?
O4 Ru5 O3 78.7(4) . . ?
N9 Ru5 O3 82.2(5) . . ?
O4 Ru5 C133 90.8(6) . . ?
N9 Ru5 C133 148.5(7) . . ?
O3 Ru5 C133 127.5(7) . . ?
O4 Ru5 C130 168.0(7) . . ?
N9 Ru5 C130 99.3(6) . . ?
O3 Ru5 C130 113.0(7) . . ?
C133 Ru5 C130 80.0(7) . . ?
O4 Ru5 C131 131.0(7) . . ?
N9 Ru5 C131 92.4(7) . . ?
O3 Ru5 C131 149.3(8) . . ?
C133 Ru5 C131 67.6(8) . . ?
C130 Ru5 C131 37.9(7) . . ?
O4 Ru5 C134 109.3(6) . . ?
N9 Ru5 C134 166.0(7) . . ?
O3 Ru5 C134 97.8(6) . . ?
C133 Ru5 C134 37.8(7) . . ?
C130 Ru5 C134 67.7(7) . . ?
C131 Ru5 C134 80.5(8) . . ?
O4 Ru5 C132 98.8(6) . . ?
N9 Ru5 C132 111.3(7) . . ?
O3 Ru5 C132 166.2(6) . . ?
C133 Ru5 C132 38.7(7) . . ?
C130 Ru5 C132 69.2(8) . . ?
C131 Ru5 C132 37.8(7) . . ?
C134 Ru5 C132 69.9(8) . . ?
O4 Ru5 C129 144.4(6) . . ?
N9 Ru5 C129 127.8(7) . . ?
O3 Ru5 C129 90.3(6) . . ?
C133 Ru5 C129 69.2(8) . . ?
C130 Ru5 C129 38.0(7) . . ?
C131 Ru5 C129 69.3(8) . . ?
C134 Ru5 C129 38.3(7) . . ?
C132 Ru5 C129 83.9(7) . . ?
N10 Ru6 O8 86.8(5) . . ?
N10 Ru6 O7 82.1(5) . . ?
O8 Ru6 O7 78.4(5) . . ?
N10 Ru6 C144 93.1(8) . . ?
O8 Ru6 C144 126.6(9) . . ?
O7 Ru6 C144 154.4(9) . . ?
N10 Ru6 C143 93.7(7) . . ?
O8 Ru6 C143 165.0(7) . . ?
O7 Ru6 C143 116.5(8) . . ?
C144 Ru6 C143 38.4(9) . . ?
N10 Ru6 C141 158.4(9) . . ?
O8 Ru6 C141 113.5(9) . . ?
O7 Ru6 C141 94.7(8) . . ?
C144 Ru6 C141 80.6(10) . . ?
C143 Ru6 C141 68.6(9) . . ?
N10 Ru6 C142 120.0(9) . . ?
O8 Ru6 C142 150.1(8) . . ?
O7 Ru6 C142 91.6(6) . . ?
C144 Ru6 C142 69.0(9) . . ?
C143 Ru6 C142 38.0(8) . . ?
C141 Ru6 C142 38.5(9) . . ?
N10 Ru6 C139 117.2(8) . . ?
O8 Ru6 C139 97.0(8) . . ?
O7 Ru6 C139 160.2(9) . . ?
C144 Ru6 C139 37.6(9) . . ?
C143 Ru6 C139 69.4(10) . . ?
C141 Ru6 C139 69.2(9) . . ?
C142 Ru6 C139 82.8(9) . . ?
N10 Ru6 C140 156.5(9) . . ?
O8 Ru6 C140 94.1(8) . . ?
O7 Ru6 C140 121.1(9) . . ?
C144 Ru6 C140 67.6(10) . . ?
C143 Ru6 C140 79.5(9) . . ?
C141 Ru6 C140 35.6(9) . . ?
C142 Ru6 C140 66.9(10) . . ?
C139 Ru6 C140 39.4(9) . . ?
O11 Ru7 C153 100.8(7) . . ?
O11 Ru7 O12 78.0(5) . . ?
C153 Ru7 O12 164.9(7) . . ?
O11 Ru7 C150 141.9(7) . . ?
C153 Ru7 C150 79.8(8) . . ?
O12 Ru7 C150 91.8(6) . . ?
O11 Ru7 N11 81.0(5) . . ?
C153 Ru7 N11 109.4(8) . . ?
O12 Ru7 N11 85.3(5) . . ?
C150 Ru7 N11 135.2(8) . . ?
O11 Ru7 C154 130.7(8) . . ?
C153 Ru7 C154 35.7(8) . . ?
O12 Ru7 C154 150.6(8) . . ?
C150 Ru7 C154 69.1(8) . . ?
N11 Ru7 C154 92.9(7) . . ?
O11 Ru7 C151 106.5(8) . . ?
C153 Ru7 C151 67.5(9) . . ?
O12 Ru7 C151 98.2(8) . . ?
C150 Ru7 C151 38.1(8) . . ?
N11 Ru7 C151 172.1(8) . . ?
C154 Ru7 C151 80.6(9) . . ?
O11 Ru7 C149 167.8(7) . . ?
C153 Ru7 C149 66.9(9) . . ?
O12 Ru7 C149 113.5(7) . . ?
C150 Ru7 C149 38.6(8) . . ?
N11 Ru7 C149 103.2(7) . . ?
C154 Ru7 C149 38.5(8) . . ?
C151 Ru7 C149 69.0(9) . . ?
O11 Ru7 C152 88.6(7) . . ?
C153 Ru7 C152 38.8(9) . . ?
O12 Ru7 C152 126.3(8) . . ?
C150 Ru7 C152 68.0(9) . . ?
N11 Ru7 C152 143.9(9) . . ?
C154 Ru7 C152 68.2(9) . . ?
C151 Ru7 C152 36.7(8) . . ?
C149 Ru7 C152 81.3(9) . . ?
O16 Ru8 N12 86.4(6) . . ?
O16 Ru8 O15 78.1(5) . . ?
N12 Ru8 O15 82.0(5) . . ?
O16 Ru8 C160 145.5(9) . . ?
N12 Ru8 C160 90.3(8) . . ?
O15 Ru8 C160 135.4(10) . . ?
O16 Ru8 C164 129.2(9) . . ?
N12 Ru8 C164 141.9(9) . . ?
O15 Ru8 C164 91.9(9) . . ?
C160 Ru8 C164 68.0(10) . . ?
O16 Ru8 C159 167.4(7) . . ?
N12 Ru8 C159 106.2(8) . . ?
O15 Ru8 C159 103.4(8) . . ?
C160 Ru8 C159 37.2(9) . . ?
C164 Ru8 C159 38.8(9) . . ?
O16 Ru8 C163 99.3(9) . . ?
N12 Ru8 C163 168.0(10) . . ?
O15 Ru8 C163 109.4(11) . . ?
C160 Ru8 C163 78.9(11) . . ?
C164 Ru8 C163 37.5(10) . . ?
C159 Ru8 C163 68.2(11) . . ?
O16 Ru8 C161 111.5(10) . . ?
N12 Ru8 C161 100.1(9) . . ?
O15 Ru8 C161 170.2(10) . . ?
C160 Ru8 C161 35.6(9) . . ?
C164 Ru8 C161 80.6(12) . . ?
C159 Ru8 C161 66.8(11) . . ?
C163 Ru8 C161 68.1(12) . . ?
O16 Ru8 C162 89.1(8) . . ?
N12 Ru8 C162 131.8(12) . . ?
O15 Ru8 C162 143.5(11) . . ?
C160 Ru8 C162 67.9(10) . . ?
C164 Ru8 C162 69.9(11) . . ?
C159 Ru8 C162 82.3(10) . . ?
C163 Ru8 C162 38.7(11) . . ?
C161 Ru8 C162 38.9(10) . . ?
O18 S1 O19 114.3(14) . . ?
O18 S1 O17 114.6(13) . . ?
O19 S1 O17 116.9(16) . . ?
O18 S1 C169 104.4(17) . . ?
O19 S1 C169 103.0(17) . . ?
O17 S1 C169 101.0(15) . . ?
O21 S2 O20 116.6(14) . . ?
O21 S2 O22 115.4(15) . . ?
O20 S2 O22 116.6(16) . . ?
O21 S2 C170 101(2) . . ?
O20 S2 C170 103.2(18) . . ?
O22 S2 C170 99.7(18) . . ?
O24 S3 O23 110.6(17) . . ?
O24 S3 O25 116.8(14) . . ?
O23 S3 O25 115.7(14) . . ?
O24 S3 C171 109(2) . . ?
O23 S3 C171 110(2) . . ?
O25 S3 C171 93.4(19) . . ?
O27 S4 O26 125.2(19) . . ?
O27 S4 O28 104(2) . . ?
O26 S4 O28 108(3) . . ?
O27 S4 C172 112(2) . . ?
O26 S4 C172 110(2) . . ?
O28 S4 C172 92(2) . . ?
O29 S5 O31 115.9(14) . . ?
O29 S5 O30 114.0(15) . . ?
O31 S5 O30 114.0(11) . . ?
O29 S5 C173 106.8(18) . . ?
O31 S5 C173 104.9(15) . . ?
O30 S5 C173 98.8(16) . . ?
O32 S6 O33 115.7(12) . . ?
O32 S6 O34 112.0(12) . . ?
O33 S6 O34 116.1(11) . . ?
O32 S6 C174 106.4(15) . . ?
O33 S6 C174 102.0(15) . . ?
O34 S6 C174 102.6(14) . . ?
O37 S7 O36 112.7(13) . . ?
O37 S7 O35 118.9(15) . . ?
O36 S7 O35 113.5(13) . . ?
O37 S7 C175 102.7(15) . . ?
O36 S7 C175 104.0(13) . . ?
O35 S7 C175 102.6(14) . . ?
O40 S8 O39 116.1(15) . . ?
O40 S8 O38 115.2(14) . . ?
O39 S8 O38 111.9(15) . . ?
O40 S8 C176 107.7(18) . . ?
O39 S8 C176 103(3) . . ?
O38 S8 C176 101(2) . . ?
C24 N1 C23 117.3(15) . . ?
C24 N1 Ru1 121.6(13) . . ?
C23 N1 Ru1 121.1(13) . . ?
C28 N2 C29 118.5(15) . . ?
C28 N2 Ru2 121.7(12) . . ?
C29 N2 Ru2 119.8(12) . . ?
C33 N3 C34 119.2(16) . . ?
C33 N3 Ru3 122.4(14) . . ?
C34 N3 Ru3 118.3(11) . . ?
C38 N4 C39 117.7(15) . . ?
C38 N4 Ru4 122.5(12) . . ?
C39 N4 Ru4 119.4(13) . . ?
C5 N5 C2 107.4(13) . . ?
C10 N6 C7 110.2(13) . . ?
C12 N7 C15 107.8(13) . . ?
C20 N8 C17 109.9(13) . . ?
C64 N9 C63 115.4(15) . . ?
C64 N9 Ru5 127.4(12) . . ?
C63 N9 Ru5 117.1(12) . . ?
C68 N10 C69 116.6(15) . . ?
C68 N10 Ru6 119.2(12) . . ?
C69 N10 Ru6 124.2(13) . . ?
C73 N11 C74 117.5(16) . . ?
C73 N11 Ru7 119.9(13) . . ?
C74 N11 Ru7 121.7(12) . . ?
C79 N12 C78 118.8(17) . . ?
C79 N12 Ru8 122.9(13) . . ?
C78 N12 Ru8 118.2(14) . . ?
C45 N13 C42 109.4(13) . . ?
C50 N14 C47 105.1(13) . . ?
C55 N15 C52 109.0(13) . . ?
C57 N16 C60 104.8(13) . . ?
C81 O1 Ru1 114.8(11) . . ?
C82 O2 Ru1 112.7(10) . . ?
C81 O3 Ru5 114.1(11) . . ?
C82 O4 Ru5 113.6(10) . . ?
C83 O5 Ru2 116.0(11) . . ?
C84 O6 Ru2 111.2(11) . . ?
C83 O7 Ru6 112.8(11) . . ?
C84 O8 Ru6 114.0(11) . . ?
C85 O9 Ru3 115.4(12) . . ?
C86 O10 Ru3 111.3(12) . . ?
C85 O11 Ru7 114.8(12) . . ?
C86 O12 Ru7 113.8(12) . . ?
C87 O13 Ru4 114.0(13) . . ?
C88 O14 Ru4 114.2(13) . . ?
C87 O15 Ru8 112.6(12) . . ?
C88 O16 Ru8 115.2(13) . . ?
C2 C1 C20 126.6(15) . . ?
C2 C1 C21 118.7(15) . . ?
C20 C1 C21 114.5(15) . . ?
N5 C2 C1 124.6(16) . . ?
N5 C2 C3 108.6(14) . . ?
C1 C2 C3 126.8(16) . . ?
C4 C3 C2 107.6(15) . . ?
C3 C4 C5 108.1(16) . . ?
N5 C5 C6 126.4(15) . . ?
N5 C5 C4 108.2(14) . . ?
C6 C5 C4 125.4(16) . . ?
C5 C6 C7 125.6(15) . . ?
C5 C6 C26 118.1(14) . . ?
C7 C6 C26 116.2(14) . . ?
N6 C7 C6 127.6(14) . . ?
N6 C7 C8 106.3(14) . . ?
C6 C7 C8 126.1(16) . . ?
C9 C8 C7 108.4(16) . . ?
C8 C9 C10 108.0(15) . . ?
N6 C10 C11 126.3(15) . . ?
N6 C10 C9 107.1(13) . . ?
C11 C10 C9 126.7(15) . . ?
C12 C11 C10 125.4(15) . . ?
C12 C11 C31 118.2(14) . . ?
C10 C11 C31 116.4(14) . . ?
N7 C12 C11 126.1(15) . . ?
N7 C12 C13 109.1(15) . . ?
C11 C12 C13 124.6(15) . . ?
C14 C13 C12 108.9(17) . . ?
C13 C14 C15 106.1(15) . . ?
N7 C15 C16 127.1(15) . . ?
N7 C15 C14 107.9(14) . . ?
C16 C15 C14 125.0(15) . . ?
C15 C16 C17 125.0(15) . . ?
C15 C16 C36 118.4(15) . . ?
C17 C16 C36 116.5(15) . . ?
N8 C17 C16 126.5(15) . . ?
N8 C17 C18 107.3(15) . . ?
C16 C17 C18 125.9(15) . . ?
C19 C18 C17 107.4(16) . . ?
C18 C19 C20 107.8(16) . . ?
N8 C20 C1 127.0(15) . . ?
N8 C20 C19 107.7(14) . . ?
C1 C20 C19 125.3(16) . . ?
C22 C21 C25 115.0(15) . . ?
C22 C21 C1 120.2(16) . . ?
C25 C21 C1 124.8(17) . . ?
C21 C22 C23 120.8(17) . . ?
N1 C23 C22 122.8(18) . . ?
N1 C24 C25 123.6(18) . . ?
C24 C25 C21 120.5(18) . . ?
C30 C26 C27 116.4(16) . . ?
C30 C26 C6 123.8(15) . . ?
C27 C26 C6 119.7(15) . . ?
C28 C27 C26 120.4(17) . . ?
N2 C28 C27 122.5(17) . . ?
N2 C29 C30 121.4(16) . . ?
C26 C30 C29 120.6(17) . . ?
C32 C31 C35 115.7(16) . . ?
C32 C31 C11 121.8(15) . . ?
C35 C31 C11 122.5(17) . . ?
C31 C32 C33 121.4(17) . . ?
N3 C33 C32 121.3(19) . . ?
N3 C34 C35 120.9(16) . . ?
C34 C35 C31 121.4(18) . . ?
C37 C36 C40 115.6(16) . . ?
C37 C36 C16 124.1(18) . . ?
C40 C36 C16 120.3(17) . . ?
C36 C37 C38 122.1(18) . . ?
N4 C38 C37 121.5(17) . . ?
N4 C39 C40 123.9(19) . . ?
C39 C40 C36 119.1(18) . . ?
C42 C41 C60 126.4(15) . . ?
C42 C41 C61 116.9(14) . . ?
C60 C41 C61 116.6(15) . . ?
N13 C42 C41 126.3(15) . . ?
N13 C42 C43 107.9(15) . . ?
C41 C42 C43 125.8(16) . . ?
C44 C43 C42 107.7(16) . . ?
C43 C44 C45 107.7(16) . . ?
N13 C45 C44 107.4(15) . . ?
N13 C45 C46 127.8(15) . . ?
C44 C45 C46 124.5(16) . . ?
C47 C46 C45 125.1(15) . . ?
C47 C46 C66 117.7(14) . . ?
C45 C46 C66 117.2(14) . . ?
N14 C47 C46 125.0(15) . . ?
N14 C47 C48 110.8(14) . . ?
C46 C47 C48 124.2(15) . . ?
C49 C48 C47 107.8(15) . . ?
C48 C49 C50 107.4(15) . . ?
N14 C50 C51 124.4(15) . . ?
N14 C50 C49 108.8(14) . . ?
C51 C50 C49 126.6(15) . . ?
C50 C51 C52 125.7(15) . . ?
C50 C51 C71 118.7(14) . . ?
C52 C51 C71 115.5(15) . . ?
N15 C52 C51 126.5(15) . . ?
N15 C52 C53 108.0(14) . . ?
C51 C52 C53 125.5(16) . . ?
C54 C53 C52 108.3(16) . . ?
C53 C54 C55 107.2(15) . . ?
N15 C55 C56 126.3(15) . . ?
N15 C55 C54 107.5(14) . . ?
C56 C55 C54 126.0(15) . . ?
C55 C56 C57 126.4(15) . . ?
C55 C56 C76 118.4(15) . . ?
C57 C56 C76 115.1(14) . . ?
N16 C57 C56 124.8(15) . . ?
N16 C57 C58 109.8(15) . . ?
C56 C57 C58 125.3(17) . . ?
C59 C58 C57 108.3(16) . . ?
C58 C59 C60 107.7(15) . . ?
N16 C60 C41 123.7(15) . . ?
N16 C60 C59 109.3(15) . . ?
C41 C60 C59 127.0(15) . . ?
C65 C61 C62 115.8(15) . . ?
C65 C61 C41 123.5(16) . . ?
C62 C61 C41 120.7(16) . . ?
C63 C62 C61 120.5(18) . . ?
N9 C63 C62 123.6(17) . . ?
N9 C64 C65 126.7(17) . . ?
C61 C65 C64 117.8(17) . . ?
C70 C66 C67 115.5(16) . . ?
C70 C66 C46 121.5(15) . . ?
C67 C66 C46 123.0(16) . . ?
C68 C67 C66 120.8(18) . . ?
N10 C68 C67 123.8(17) . . ?
N10 C69 C70 122.5(16) . . ?
C66 C70 C69 120.7(16) . . ?
C75 C71 C72 118.3(15) . . ?
C75 C71 C51 121.1(16) . . ?
C72 C71 C51 120.7(15) . . ?
C73 C72 C71 119.4(16) . . ?
N11 C73 C72 123.4(17) . . ?
N11 C74 C75 121.8(17) . . ?
C71 C75 C74 119.5(17) . . ?
C77 C76 C80 117.3(18) . . ?
C77 C76 C56 119.3(18) . . ?
C80 C76 C56 123.3(17) . . ?
C76 C77 C78 121(2) . . ?
N12 C78 C77 120.4(19) . . ?
N12 C79 C80 123.7(18) . . ?
C76 C80 C79 118.1(18) . . ?
O1 C81 O3 126.9(17) . . ?
O1 C81 C82 117.1(16) . . ?
O3 C81 C82 116.0(16) . . ?
O4 C82 O2 126.9(15) . . ?
O4 C82 C81 117.1(15) . . ?
O2 C82 C81 116.0(15) . . ?
O7 C83 O5 127.0(16) . . ?
O7 C83 C84 120.3(15) . . ?
O5 C83 C84 112.7(17) . . ?
O6 C84 O8 124.5(16) . . ?
O6 C84 C83 121.3(16) . . ?
O8 C84 C83 114.1(17) . . ?
O11 C85 O9 128.0(18) . . ?
O11 C85 C86 115.9(17) . . ?
O9 C85 C86 116.1(17) . . ?
O12 C86 O10 125.6(18) . . ?
O12 C86 C85 117.1(17) . . ?
O10 C86 C85 117.2(16) . . ?
O13 C87 O15 126(2) . . ?
O13 C87 C88 116.8(17) . . ?
O15 C87 C88 117.5(17) . . ?
O14 C88 O16 127(2) . . ?
O14 C88 C87 116.8(18) . . ?
O16 C88 C87 116.2(17) . . ?
C94 C89 C90 116.2(19) . . ?
C94 C89 C95 119(2) . . ?
C90 C89 C95 125(2) . . ?
C94 C89 Ru1 70.4(11) . . ?
C90 C89 Ru1 69.6(11) . . ?
C95 C89 Ru1 130.8(14) . . ?
C91 C90 C89 122.8(19) . . ?
C91 C90 Ru1 71.2(12) . . ?
C89 C90 Ru1 72.5(10) . . ?
C92 C91 C90 117.8(19) . . ?
C92 C91 Ru1 69.8(12) . . ?
C90 C91 Ru1 71.0(11) . . ?
C93 C92 C91 123(2) . . ?
C93 C92 C98 120(2) . . ?
C91 C92 C98 117(2) . . ?
C93 C92 Ru1 71.6(13) . . ?
C91 C92 Ru1 72.3(12) . . ?
C98 C92 Ru1 123.4(14) . . ?
C92 C93 C94 118(2) . . ?
C92 C93 Ru1 70.5(13) . . ?
C94 C93 Ru1 72.4(13) . . ?
C93 C94 C89 122(2) . . ?
C93 C94 Ru1 69.7(13) . . ?
C89 C94 Ru1 71.8(12) . . ?
C97 C95 C89 112(2) . . ?
C97 C95 C96 111(2) . . ?
C89 C95 C96 110(2) . . ?
C100 C99 C104 119(2) . . ?
C100 C99 C105 120(2) . . ?
C104 C99 C105 121(2) . . ?
C100 C99 Ru2 70.8(13) . . ?
C104 C99 Ru2 71.4(12) . . ?
C105 C99 Ru2 133.6(16) . . ?
C99 C100 C101 119(2) . . ?
C99 C100 Ru2 71.4(13) . . ?
C101 C100 Ru2 69.5(14) . . ?
C100 C101 C102 121(2) . . ?
C100 C101 Ru2 71.5(14) . . ?
C102 C101 Ru2 70.7(13) . . ?
C103 C102 C101 116(2) . . ?
C103 C102 C108 121.6(19) . . ?
C101 C102 C108 123(2) . . ?
C103 C102 Ru2 71.9(12) . . ?
C101 C102 Ru2 70.0(13) . . ?
C108 C102 Ru2 128.4(15) . . ?
C104 C103 C102 122(2) . . ?
C104 C103 Ru2 71.9(12) . . ?
C102 C103 Ru2 69.4(12) . . ?
C103 C104 C99 122(2) . . ?
C103 C104 Ru2 71.8(13) . . ?
C99 C104 Ru2 70.7(12) . . ?
C99 C105 C106 112(3) . . ?
C99 C105 C107 115(2) . . ?
C106 C105 C107 111(2) . . ?
C114 C109 C110 112(3) . . ?
C114 C109 C115 121(4) . . ?
C110 C109 C115 125(4) . . ?
C114 C109 Ru3 71.2(16) . . ?
C110 C109 Ru3 68.7(16) . . ?
C115 C109 Ru3 137(2) . . ?
C111 C110 C109 128(3) . . ?
C111 C110 Ru3 74.2(17) . . ?
C109 C110 Ru3 73.3(17) . . ?
C110 C111 C112 114(3) . . ?
C110 C111 Ru3 68.3(16) . . ?
C112 C111 Ru3 69.4(15) . . ?
C113 C112 C111 120(3) . . ?
C113 C112 C118 126(4) . . ?
C111 C112 C118 114(4) . . ?
C113 C112 Ru3 70.5(17) . . ?
C111 C112 Ru3 71.8(16) . . ?
C118 C112 Ru3 125(2) . . ?
C114 C113 C112 121(3) . . ?
C114 C113 Ru3 73.3(16) . . ?
C112 C113 Ru3 72.4(16) . . ?
C113 C114 C109 124(3) . . ?
C113 C114 Ru3 70.2(15) . . ?
C109 C114 Ru3 71.3(15) . . ?
C117 C115 C109 116(5) . . ?
C117 C115 C116 115(5) . . ?
C109 C115 C116 106(4) . . ?
C120 C119 C124 112(2) . . ?
C120 C119 C125 120(2) . . ?
C124 C119 C125 128(3) . . ?
C120 C119 Ru4 70.7(11) . . ?
C124 C119 Ru4 68.6(13) . . ?
C125 C119 Ru4 131.2(15) . . ?
C121 C120 C119 123(2) . . ?
C121 C120 Ru4 70.8(12) . . ?
C119 C120 Ru4 71.2(11) . . ?
C120 C121 C122 121(3) . . ?
C120 C121 Ru4 72.8(13) . . ?
C122 C121 Ru4 70.6(16) . . ?
C123 C122 C121 118(3) . . ?
C123 C122 C128 119(4) . . ?
C121 C122 C128 123(3) . . ?
C123 C122 Ru4 70.3(18) . . ?
C121 C122 Ru4 70.3(16) . . ?
C128 C122 Ru4 127(2) . . ?
C122 C123 C124 124(3) . . ?
C122 C123 Ru4 74.4(19) . . ?
C124 C123 Ru4 72.9(15) . . ?
C123 C124 C119 121(3) . . ?
C123 C124 Ru4 69.7(15) . . ?
C119 C124 Ru4 71.2(12) . . ?
C127 C125 C119 116(3) . . ?
C127 C125 C126 112(2) . . ?
C119 C125 C126 105(2) . . ?
C130 C129 C134 115.0(19) . . ?
C130 C129 C135 126(2) . . ?
C134 C129 C135 119.3(19) . . ?
C130 C129 Ru5 68.9(11) . . ?
C134 C129 Ru5 69.8(11) . . ?
C135 C129 Ru5 129.5(14) . . ?
C131 C130 C129 123.5(19) . . ?
C131 C130 Ru5 71.6(11) . . ?
C129 C130 Ru5 73.1(11) . . ?
C130 C131 C132 122.5(19) . . ?
C130 C131 Ru5 70.4(12) . . ?
C132 C131 Ru5 72.5(11) . . ?
C131 C132 C133 114.0(19) . . ?
C131 C132 C138 125(2) . . ?
C133 C132 C138 121(2) . . ?
C131 C132 Ru5 69.7(11) . . ?
C133 C132 Ru5 68.5(10) . . ?
C138 C132 Ru5 128.7(14) . . ?
C134 C133 C132 124(2) . . ?
C134 C133 Ru5 72.4(11) . . ?
C132 C133 Ru5 72.9(11) . . ?
C133 C134 C129 120.8(19) . . ?
C133 C134 Ru5 69.7(11) . . ?
C129 C134 Ru5 71.9(10) . . ?
C129 C135 C137 115(2) . . ?
C129 C135 C136 110(2) . . ?
C137 C135 C136 109(2) . . ?
C144 C139 C145 125(3) . . ?
C144 C139 C140 114(2) . . ?
C145 C139 C140 122(3) . . ?
C144 C139 Ru6 68.2(14) . . ?
C145 C139 Ru6 130(2) . . ?
C140 C139 Ru6 71.1(12) . . ?
C141 C140 C139 122(3) . . ?
C141 C140 Ru6 70.2(14) . . ?
C139 C140 Ru6 69.5(13) . . ?
C140 C141 C142 122(3) . . ?
C140 C141 Ru6 74.2(17) . . ?
C142 C141 Ru6 71.5(13) . . ?
C143 C142 C141 117(2) . . ?
C143 C142 C148 117(2) . . ?
C141 C142 C148 125(2) . . ?
C143 C142 Ru6 69.6(12) . . ?
C141 C142 Ru6 69.9(14) . . ?
C148 C142 Ru6 123.0(14) . . ?
C144 C143 C142 120(2) . . ?
C144 C143 Ru6 69.5(14) . . ?
C142 C143 Ru6 72.4(13) . . ?
C139 C144 C143 124(3) . . ?
C139 C144 Ru6 74.2(15) . . ?
C143 C144 Ru6 72.1(15) . . ?
C147 C145 C139 118(3) . . ?
C147 C145 C146 118(4) . . ?
C139 C145 C146 116(3) . . ?
C150 C149 C154 116(2) . . ?
C150 C149 C155 122(2) . . ?
C154 C149 C155 122(2) . . ?
C150 C149 Ru7 68.3(12) . . ?
C154 C149 Ru7 69.9(14) . . ?
C155 C149 Ru7 133.9(16) . . ?
C151 C150 C149 122(2) . . ?
C151 C150 Ru7 73.4(14) . . ?
C149 C150 Ru7 73.1(12) . . ?
C152 C151 C150 120(2) . . ?
C152 C151 Ru7 72.6(15) . . ?
C150 C151 Ru7 68.6(13) . . ?
C151 C152 C153 116(2) . . ?
C151 C152 C158 117(3) . . ?
C153 C152 C158 127(3) . . ?
C151 C152 Ru7 70.7(15) . . ?
C153 C152 Ru7 67.0(14) . . ?
C158 C152 Ru7 124.8(17) . . ?
C154 C153 C152 126(2) . . ?
C154 C153 Ru7 74.2(15) . . ?
C152 C153 Ru7 74.2(14) . . ?
C153 C154 C149 120(2) . . ?
C153 C154 Ru7 70.1(15) . . ?
C149 C154 Ru7 71.7(13) . . ?
C149 C155 C156 116(2) . . ?
C149 C155 C157 107(2) . . ?
C156 C155 C157 109(2) . . ?
C160 C159 C164 117(2) . . ?
C160 C159 C165 124(3) . . ?
C164 C159 C165 118(3) . . ?
C160 C159 Ru8 70.4(14) . . ?
C164 C159 Ru8 70.1(14) . . ?
C165 C159 Ru8 132.8(17) . . ?
C161 C160 C159 125(3) . . ?
C161 C160 Ru8 73.7(16) . . ?
C159 C160 Ru8 72.4(14) . . ?
C160 C161 C162 121(3) . . ?
C160 C161 Ru8 70.7(15) . . ?
C162 C161 Ru8 70.8(15) . . ?
C163 C162 C161 115(3) . . ?
C163 C162 C168 124(3) . . ?
C161 C162 C168 121(4) . . ?
C163 C162 Ru8 70.5(16) . . ?
C161 C162 Ru8 70.4(13) . . ?
C168 C162 Ru8 127.3(18) . . ?
C164 C163 C162 122(3) . . ?
C164 C163 Ru8 70.3(17) . . ?
C162 C163 Ru8 70.9(14) . . ?
C163 C164 C159 119(3) . . ?
C163 C164 Ru8 72.2(17) . . ?
C159 C164 Ru8 71.1(15) . . ?
C166 C165 C159 109(3) . . ?
C166 C165 C167 110(3) . . ?
C159 C165 C167 115(3) . . ?
F3 C169 F2 104(3) . . ?
F3 C169 F1 105(3) . . ?
F2 C169 F1 97(4) . . ?
F3 C169 S1 118(3) . . ?
F2 C169 S1 117(2) . . ?
F1 C169 S1 114(2) . . ?
F5 C170 F4 108(4) . . ?
F5 C170 F6 108(4) . . ?
F4 C170 F6 106(3) . . ?
F5 C170 S2 112(3) . . ?
F4 C170 S2 112(3) . . ?
F6 C170 S2 111(3) . . ?
F7 C171 F9 115(4) . . ?
F7 C171 F8 100(4) . . ?
F9 C171 F8 104(4) . . ?
F7 C171 S3 118(4) . . ?
F9 C171 S3 106(3) . . ?
F8 C171 S3 112(3) . . ?
F10 C172 F11 109(3) . . ?
F10 C172 F12 102(3) . . ?
F11 C172 F12 95(4) . . ?
F10 C172 S4 123(4) . . ?
F11 C172 S4 121(3) . . ?
F12 C172 S4 99(3) . . ?
F14 C173 F15 110(3) . . ?
F14 C173 F13 105(3) . . ?
F15 C173 F13 107(3) . . ?
F14 C173 S5 117(3) . . ?
F15 C173 S5 109(2) . . ?
F13 C173 S5 109(3) . . ?
F16 C174 F18 106(3) . . ?
F16 C174 F17 107(3) . . ?
F18 C174 F17 107(3) . . ?
F16 C174 S6 116(3) . . ?
F18 C174 S6 110(2) . . ?
F17 C174 S6 110(3) . . ?
F20 C175 F19 110(3) . . ?
F20 C175 F21 108(3) . . ?
F19 C175 F21 106(3) . . ?
F20 C175 S7 112(2) . . ?
F19 C175 S7 112(2) . . ?
F21 C175 S7 108(2) . . ?
F24 C176 F23 107(5) . . ?
F24 C176 F22 112(6) . . ?
F23 C176 F22 104(4) . . ?
F24 C176 S8 115(3) . . ?
F23 C176 S8 110(4) . . ?
F22 C176 S8 107(4) . . ?

loop_
_geom_bond_atom_site_label_1
_geom_bond_atom_site_label_2
_geom_bond_distance
_geom_bond_site_symmetry_2
_geom_bond_publ_flag
Ru1 O1 2.075(11) . ?
Ru1 N1 2.105(13) . ?
Ru1 C92 2.13(2) . ?
Ru1 O2 2.133(10) . ?
Ru1 C93 2.15(2) . ?
Ru1 C90 2.163(18) . ?
Ru1 C91 2.166(19) . ?
Ru1 C94 2.18(2) . ?
Ru1 C89 2.201(18) . ?
Ru2 O5 2.088(12) . ?
Ru2 N2 2.128(14) . ?
Ru2 C101 2.13(2) . ?
Ru2 C102 2.14(2) . ?
Ru2 O6 2.145(12) . ?
Ru2 C100 2.16(2) . ?
Ru2 C99 2.16(2) . ?
Ru2 C103 2.17(2) . ?
Ru2 C104 2.17(2) . ?
Ru3 O9 2.056(14) . ?
Ru3 C110 2.11(3) . ?
Ru3 C113 2.13(2) . ?
Ru3 N3 2.140(14) . ?
Ru3 O10 2.147(13) . ?
Ru3 C112 2.15(3) . ?
Ru3 C114 2.17(2) . ?
Ru3 C109 2.17(3) . ?
Ru3 C111 2.18(2) . ?
Ru4 O13 2.085(13) . ?
Ru4 C123 2.11(2) . ?
Ru4 O14 2.131(13) . ?
Ru4 C124 2.15(2) . ?
Ru4 C121 2.16(2) . ?
Ru4 N4 2.160(13) . ?
Ru4 C122 2.16(3) . ?
Ru4 C120 2.182(18) . ?
Ru4 C119 2.19(2) . ?
Ru5 O4 2.105(12) . ?
Ru5 N9 2.109(14) . ?
Ru5 O3 2.120(12) . ?
Ru5 C133 2.137(19) . ?
Ru5 C130 2.144(19) . ?
Ru5 C131 2.16(2) . ?
Ru5 C134 2.173(17) . ?
Ru5 C132 2.196(17) . ?
Ru5 C129 2.200(18) . ?
Ru6 N10 2.086(14) . ?
Ru6 O8 2.098(13) . ?
Ru6 O7 2.100(13) . ?
Ru6 C144 2.11(3) . ?
Ru6 C143 2.14(2) . ?
Ru6 C141 2.16(3) . ?
Ru6 C142 2.18(2) . ?
Ru6 C139 2.18(2) . ?
Ru6 C140 2.20(2) . ?
Ru7 O11 2.083(13) . ?
Ru7 C153 2.11(2) . ?
Ru7 O12 2.110(12) . ?
Ru7 C150 2.12(2) . ?
Ru7 N11 2.129(14) . ?
Ru7 C154 2.16(2) . ?
Ru7 C151 2.18(3) . ?
Ru7 C149 2.18(2) . ?
Ru7 C152 2.20(2) . ?
Ru8 O16 2.090(14) . ?
Ru8 N12 2.133(15) . ?
Ru8 O15 2.142(12) . ?
Ru8 C160 2.15(2) . ?
Ru8 C164 2.16(3) . ?
Ru8 C159 2.17(2) . ?
Ru8 C163 2.18(3) . ?
Ru8 C161 2.18(2) . ?
Ru8 C162 2.19(2) . ?
S1 O18 1.395(17) . ?
S1 O19 1.41(2) . ?
S1 O17 1.512(19) . ?
S1 C169 1.76(4) . ?
S2 O21 1.43(2) . ?
S2 O20 1.43(2) . ?
S2 O22 1.46(2) . ?
S2 C170 1.74(4) . ?
S3 O24 1.335(19) . ?
S3 O23 1.369(18) . ?
S3 O25 1.59(2) . ?
S3 C171 1.66(5) . ?
S4 O27 1.33(2) . ?
S4 O26 1.34(2) . ?
S4 O28 1.55(3) . ?
S4 C172 1.68(4) . ?
S5 O29 1.37(2) . ?
S5 O31 1.432(17) . ?
S5 O30 1.473(19) . ?
S5 C173 1.73(3) . ?
S6 O32 1.412(17) . ?
S6 O33 1.460(17) . ?
S6 O34 1.479(16) . ?
S6 C174 1.76(3) . ?
S7 O37 1.358(17) . ?
S7 O36 1.419(17) . ?
S7 O35 1.436(18) . ?
S7 C175 1.83(3) . ?
S8 O40 1.434(17) . ?
S8 O39 1.448(19) . ?
S8 O38 1.46(2) . ?
S8 C176 1.78(4) . ?
N1 C24 1.31(2) . ?
N1 C23 1.34(2) . ?
N2 C28 1.32(2) . ?
N2 C29 1.34(2) . ?
N3 C33 1.33(2) . ?
N3 C34 1.35(2) . ?
N4 C38 1.32(2) . ?
N4 C39 1.33(2) . ?
N5 C5 1.367(19) . ?
N5 C2 1.368(19) . ?
N6 C10 1.367(19) . ?
N6 C7 1.37(2) . ?
N7 C12 1.351(19) . ?
N7 C15 1.373(19) . ?
N8 C20 1.359(19) . ?
N8 C17 1.365(19) . ?
N9 C64 1.30(2) . ?
N9 C63 1.34(2) . ?
N10 C68 1.34(2) . ?
N10 C69 1.34(2) . ?
N11 C73 1.32(2) . ?
N11 C74 1.37(2) . ?
N12 C79 1.28(2) . ?
N12 C78 1.35(2) . ?
N13 C45 1.350(19) . ?
N13 C42 1.35(2) . ?
N14 C50 1.378(19) . ?
N14 C47 1.384(19) . ?
N15 C55 1.362(19) . ?
N15 C52 1.37(2) . ?
N16 C57 1.37(2) . ?
N16 C60 1.387(19) . ?
O1 C81 1.249(19) . ?
O2 C82 1.274(18) . ?
O3 C81 1.256(19) . ?
O4 C82 1.265(19) . ?
O5 C83 1.309(18) . ?
O6 C84 1.26(2) . ?
O7 C83 1.22(2) . ?
O8 C84 1.285(19) . ?
O9 C85 1.25(2) . ?
O10 C86 1.28(2) . ?
O11 C85 1.25(2) . ?
O12 C86 1.235(18) . ?
O13 C87 1.26(2) . ?
O14 C88 1.22(2) . ?
O15 C87 1.27(2) . ?
O16 C88 1.26(2) . ?
F1 C169 1.43(4) . ?
F2 C169 1.34(4) . ?
F3 C169 1.33(3) . ?
F4 C170 1.33(4) . ?
F5 C170 1.31(4) . ?
F6 C170 1.34(4) . ?
F7 C171 1.24(4) . ?
F8 C171 1.39(4) . ?
F9 C171 1.38(4) . ?
F10 C172 1.23(4) . ?
F11 C172 1.28(4) . ?
F12 C172 1.42(5) . ?
F13 C173 1.35(4) . ?
F14 C173 1.21(3) . ?
F15 C173 1.34(3) . ?
F16 C174 1.25(3) . ?
F17 C174 1.32(3) . ?
F18 C174 1.28(3) . ?
F19 C175 1.27(3) . ?
F20 C175 1.26(3) . ?
F21 C175 1.34(3) . ?
F22 C176 1.35(7) . ?
F23 C176 1.32(5) . ?
F24 C176 1.28(4) . ?
C1 C2 1.38(2) . ?
C1 C20 1.41(2) . ?
C1 C21 1.50(2) . ?
C2 C3 1.43(2) . ?
C3 C4 1.32(2) . ?
C4 C5 1.43(2) . ?
C5 C6 1.39(2) . ?
C6 C7 1.39(2) . ?
C6 C26 1.50(2) . ?
C7 C8 1.43(2) . ?
C8 C9 1.35(2) . ?
C9 C10 1.43(2) . ?
C10 C11 1.41(2) . ?
C11 C12 1.40(2) . ?
C11 C31 1.52(2) . ?
C12 C13 1.43(2) . ?
C13 C14 1.32(2) . ?
C14 C15 1.48(2) . ?
C15 C16 1.39(2) . ?
C16 C17 1.41(2) . ?
C16 C36 1.50(2) . ?
C17 C18 1.44(2) . ?
C18 C19 1.36(2) . ?
C19 C20 1.43(2) . ?
C21 C22 1.39(2) . ?
C21 C25 1.41(2) . ?
C22 C23 1.39(2) . ?
C24 C25 1.38(2) . ?
C26 C30 1.37(2) . ?
C26 C27 1.39(2) . ?
C27 C28 1.38(2) . ?
C29 C30 1.40(2) . ?
C31 C32 1.37(2) . ?
C31 C35 1.40(2) . ?
C32 C33 1.39(2) . ?
C34 C35 1.37(2) . ?
C36 C37 1.36(2) . ?
C36 C40 1.40(2) . ?
C37 C38 1.39(2) . ?
C39 C40 1.38(2) . ?
C41 C42 1.40(2) . ?
C41 C60 1.41(2) . ?
C41 C61 1.49(2) . ?
C42 C43 1.41(2) . ?
C43 C44 1.35(2) . ?
C44 C45 1.42(2) . ?
C45 C46 1.42(2) . ?
C46 C47 1.41(2) . ?
C46 C66 1.47(2) . ?
C47 C48 1.42(2) . ?
C48 C49 1.32(2) . ?
C49 C50 1.47(2) . ?
C50 C51 1.40(2) . ?
C51 C52 1.41(2) . ?
C51 C71 1.50(2) . ?
C52 C53 1.42(2) . ?
C53 C54 1.35(2) . ?
C54 C55 1.45(2) . ?
C55 C56 1.40(2) . ?
C56 C57 1.42(2) . ?
C56 C76 1.50(2) . ?
C57 C58 1.42(2) . ?
C58 C59 1.31(2) . ?
C59 C60 1.42(2) . ?
C61 C65 1.39(2) . ?
C61 C62 1.41(2) . ?
C62 C63 1.37(2) . ?
C64 C65 1.40(2) . ?
C66 C70 1.37(2) . ?
C66 C67 1.40(2) . ?
C67 C68 1.34(2) . ?
C69 C70 1.39(2) . ?
C71 C75 1.37(2) . ?
C71 C72 1.39(2) . ?
C72 C73 1.38(2) . ?
C74 C75 1.40(2) . ?
C76 C77 1.36(3) . ?
C76 C80 1.38(2) . ?
C77 C78 1.38(2) . ?
C79 C80 1.41(2) . ?
C81 C82 1.55(2) . ?
C83 C84 1.51(2) . ?
C85 C86 1.53(2) . ?
C87 C88 1.52(3) . ?
C89 C94 1.42(3) . ?
C89 C90 1.42(3) . ?
C89 C95 1.51(3) . ?
C90 C91 1.40(3) . ?
C91 C92 1.40(3) . ?
C92 C93 1.39(3) . ?
C92 C98 1.52(3) . ?
C93 C94 1.41(3) . ?
C95 C97 1.51(3) . ?
C95 C96 1.55(3) . ?
C99 C100 1.40(3) . ?
C99 C104 1.41(3) . ?
C99 C105 1.49(3) . ?
C100 C101 1.43(3) . ?
C101 C102 1.44(3) . ?
C102 C103 1.43(3) . ?
C102 C108 1.47(3) . ?
C103 C104 1.35(3) . ?
C105 C106 1.52(3) . ?
C105 C107 1.54(3) . ?
C109 C114 1.39(4) . ?
C109 C110 1.39(4) . ?
C109 C115 1.49(4) . ?
C110 C111 1.38(4) . ?
C111 C112 1.44(4) . ?
C112 C113 1.36(4) . ?
C112 C118 1.56(4) . ?
C113 C114 1.35(4) . ?
C115 C117 1.38(7) . ?
C115 C116 1.55(6) . ?
C119 C120 1.43(3) . ?
C119 C124 1.49(4) . ?
C119 C125 1.56(4) . ?
C120 C121 1.36(3) . ?
C121 C122 1.45(4) . ?
C122 C123 1.30(4) . ?
C122 C128 1.46(4) . ?
C123 C124 1.37(4) . ?
C125 C127 1.45(4) . ?
C125 C126 1.59(3) . ?
C129 C130 1.42(3) . ?
C129 C134 1.44(3) . ?
C129 C135 1.45(3) . ?
C130 C131 1.40(3) . ?
C131 C132 1.41(3) . ?
C132 C133 1.44(3) . ?
C132 C138 1.49(3) . ?
C133 C134 1.40(3) . ?
C135 C137 1.51(3) . ?
C135 C136 1.52(3) . ?
C139 C144 1.39(3) . ?
C139 C145 1.45(4) . ?
C139 C140 1.48(3) . ?
C140 C141 1.33(3) . ?
C141 C142 1.43(3) . ?
C142 C143 1.41(3) . ?
C142 C148 1.51(3) . ?
C143 C144 1.40(3) . ?
C145 C147 1.43(5) . ?
C145 C146 1.50(4) . ?
C149 C150 1.42(3) . ?
C149 C154 1.43(3) . ?
C149 C155 1.47(3) . ?
C150 C151 1.40(3) . ?
C151 C152 1.38(3) . ?
C152 C153 1.43(3) . ?
C152 C158 1.52(3) . ?
C153 C154 1.31(3) . ?
C155 C156 1.51(3) . ?
C155 C157 1.54(3) . ?
C159 C160 1.38(3) . ?
C159 C164 1.44(3) . ?
C159 C165 1.49(3) . ?
C160 C161 1.32(3) . ?
C161 C162 1.45(4) . ?
C162 C163 1.45(4) . ?
C162 C168 1.53(4) . ?
C163 C164 1.39(4) . ?
C165 C166 1.48(4) . ?
C165 C167 1.49(4) . ?
